data_7000044
loop_
_publ_author_name
'Cokoja, Mirza'
'Gemel, Christian'
'Steinke, Tobias'
'Schroder, Felicitas'
'Fischer, Roland A.'

_publ_section_title
;
 Insertion reactions of GaCp*, InCp* and In[C(SiMe3)3] into the Ru-Cl
 bonds of [(p-cymene)RuIICl2]2 and [Cp*RuIICl]4.
;
_journal_issue 1
_journal_name_full 'Dalton transactions (Cambridge, England : 2003)'
_journal_page_first 44
_journal_page_last 54
_journal_paper_doi 10.1039/b411727a
_journal_year 2005
_chemical_formula_sum 'C50 H63 Cl3 Ga4 Ru'
_chemical_formula_weight 1150.30
_chemical_name_systematic
;
?
;
_space_group_IT_number 2
_symmetry_cell_setting triclinic
_symmetry_space_group_name_Hall '-P 1'
_symmetry_space_group_name_H-M 'P -1'
_atom_sites_solution_hydrogens geom
_atom_sites_solution_primary direct
_atom_sites_solution_secondary difmap
_audit_creation_method SHELXL-97
_cell_angle_alpha 88.692(18)
_cell_angle_beta 71.07(2)
_cell_angle_gamma 87.074(19)
_cell_formula_units_Z 2
_cell_length_a 11.193(3)
_cell_length_b 14.875(3)
_cell_length_c 16.451(3)
_cell_measurement_reflns_used 5541
_cell_measurement_temperature 100(2)
_cell_measurement_theta_max 25.05
_cell_measurement_theta_min 2.98
_cell_volume 2587.5(10)
_computing_cell_refinement 'Bruker FRAMBO'
_computing_data_collection 'Bruker FRAMBO'
_computing_data_reduction 'Bruker SHELXTL'
_computing_molecular_graphics 'Bruker SHELXTL'
_computing_publication_material 'Bruker SHELXTL'
_computing_structure_refinement 'SHELXL-97 (Sheldrick, 1997)'
_computing_structure_solution 'SHELXS-97 (Sheldrick, 1990)'
_diffrn_ambient_temperature 100(2)
_diffrn_measured_fraction_theta_full 0.992
_diffrn_measured_fraction_theta_max 0.992
_diffrn_measurement_device_type 'multiwire proportional'
_diffrn_measurement_method 'phi and omega scans'
_diffrn_radiation_monochromator graphite
_diffrn_radiation_source 'fine-focus sealed tube'
_diffrn_radiation_type MoK\a
_diffrn_radiation_wavelength 0.71073
_diffrn_reflns_av_R_equivalents 0.0582
_diffrn_reflns_av_sigmaI/netI 0.1267
_diffrn_reflns_limit_h_max 13
_diffrn_reflns_limit_h_min -10
_diffrn_reflns_limit_k_max 17
_diffrn_reflns_limit_k_min -17
_diffrn_reflns_limit_l_max 19
_diffrn_reflns_limit_l_min -19
_diffrn_reflns_number 19519
_diffrn_reflns_theta_full 25.05
_diffrn_reflns_theta_max 25.05
_diffrn_reflns_theta_min 2.98
_exptl_absorpt_coefficient_mu 2.527
_exptl_absorpt_correction_T_max 0.873
_exptl_absorpt_correction_T_min 0.582
_exptl_absorpt_correction_type none
_exptl_crystal_colour yellow
_exptl_crystal_density_diffrn 1.477
_exptl_crystal_density_method 'not measured'
_exptl_crystal_description plates
_exptl_crystal_F_000 1164
_exptl_crystal_size_max 0.20
_exptl_crystal_size_mid 0.18
_exptl_crystal_size_min 0.18
_refine_diff_density_max 0.871
_refine_diff_density_min -0.917
_refine_diff_density_rms 0.125
_refine_ls_extinction_method none
_refine_ls_goodness_of_fit_ref 0.920
_refine_ls_hydrogen_treatment mixed
_refine_ls_matrix_type full
_refine_ls_number_parameters 468
_refine_ls_number_reflns 9109
_refine_ls_number_restraints 0
_refine_ls_restrained_S_all 0.920
_refine_ls_R_factor_all 0.1004
_refine_ls_R_factor_gt 0.0518
_refine_ls_shift/su_max 0.001
_refine_ls_shift/su_mean 0.000
_refine_ls_structure_factor_coef Fsqd
_refine_ls_weighting_details 'calc w=1/[\s^2^(Fo^2^)+(0.0376P)^2^+0.0000P] where P=(Fo^2^+2Fc^2^)/3'
_refine_ls_weighting_scheme calc
_refine_ls_wR_factor_gt 0.1037
_refine_ls_wR_factor_ref 0.1171
_reflns_number_gt 5541
_reflns_number_total 9109
_reflns_threshold_expression >2sigma(I)
_cod_data_source_file b411727a.txt
_cod_data_source_block 10
_cod_depositor_comments
;
The following automatic conversions were performed:
'_symmetry_cell_setting' value 'Triclinic' changed to 'triclinic'
according to '/home/saulius/struct/CIF-dictionaries/cif_core.dic'
dictionary named 'cif_core.dic' version 2.4.1 from 2010-06-29.

Automatic conversion script
Id: cif_fix_enum 1527 2010-12-29 10:47:43Z saulius 
;
_cod_original_cell_volume 2587.3(10)
_cod_original_sg_symbol_H-M P-1
_cod_database_code 7000044

loop_
_symmetry_equiv_pos_as_xyz
'x, y, z'
'-x, -y, -z'

loop_
_atom_site_label
_atom_site_type_symbol
_atom_site_fract_x
_atom_site_fract_y
_atom_site_fract_z
_atom_site_U_iso_or_equiv
_atom_site_adp_type
_atom_site_occupancy
_atom_site_symmetry_multiplicity
_atom_site_calc_flag
_atom_site_refinement_flags
_atom_site_disorder_assembly
_atom_site_disorder_group
Ru1 Ru 0.86906(5) 0.76117(4) 0.37225(4) 0.01551(15) Uani 1 1 d . A .
Ga1 Ga 1.09217(7) 0.73507(5) 0.31543(5) 0.01845(19) Uani 1 1 d . . .
Ga2 Ga 0.83330(7) 0.65620(5) 0.27514(5) 0.0208(2) Uani 1 1 d . . .
Ga3 Ga 0.87339(8) 0.88611(5) 0.27729(5) 0.0247(2) Uani 1 1 d . . .
Ga4 Ga 1.64562(8) 0.77508(5) -0.22039(5) 0.0219(2) Uani 1 1 d . . .
Cl1 Cl 1.83607(19) 0.70812(14) -0.24880(13) 0.0402(5) Uani 1 1 d . B .
Cl2 Cl 1.5531(2) 0.71828(14) -0.30495(12) 0.0385(5) Uani 1 1 d . B .
Cl3 Cl 1.6902(2) 0.91367(13) -0.26968(13) 0.0472(6) Uani 1 1 d . B .
C1 C 0.8505(6) 0.7030(5) 0.4996(4) 0.0209(17) Uani 1 1 d . . .
C2 C 0.7357(6) 0.6943(4) 0.4813(4) 0.0187(16) Uani 1 1 d . A .
C3 C 0.6840(6) 0.7817(5) 0.4701(4) 0.0218(17) Uani 1 1 d . . .
C4 C 0.7676(7) 0.8456(5) 0.4835(4) 0.0218(17) Uani 1 1 d . A .
C5 C 0.8701(6) 0.7968(5) 0.4998(4) 0.0200(16) Uani 1 1 d . A .
C6 C 0.9233(7) 0.6273(5) 0.5249(5) 0.035(2) Uani 1 1 d . A .
H6A H 0.8905 0.6185 0.5873 0.052 Uiso 1 1 calc R . .
H6B H 1.0127 0.6413 0.5079 0.052 Uiso 1 1 calc R . .
H6C H 0.9146 0.5722 0.4962 0.052 Uiso 1 1 calc R . .
C7 C 0.6689(7) 0.6070(5) 0.4892(5) 0.033(2) Uani 1 1 d . . .
H7A H 0.6153 0.5984 0.5489 0.049 Uiso 1 1 calc R A .
H7B H 0.7317 0.5567 0.4722 0.049 Uiso 1 1 calc R . .
H7C H 0.6164 0.6094 0.4517 0.049 Uiso 1 1 calc R . .
C8 C 0.5572(7) 0.8020(6) 0.4622(5) 0.039(2) Uani 1 1 d . A .
H8A H 0.4943 0.8068 0.5197 0.059 Uiso 1 1 calc R . .
H8B H 0.5360 0.7535 0.4307 0.059 Uiso 1 1 calc R . .
H8C H 0.5575 0.8590 0.4312 0.059 Uiso 1 1 calc R . .
C9 C 0.7403(8) 0.9443(5) 0.4930(5) 0.034(2) Uani 1 1 d . . .
H9A H 0.6921 0.9582 0.5530 0.051 Uiso 1 1 calc R A .
H9B H 0.6908 0.9647 0.4561 0.051 Uiso 1 1 calc R . .
H9C H 0.8199 0.9753 0.4762 0.051 Uiso 1 1 calc R . .
C10 C 0.9657(7) 0.8391(5) 0.5310(5) 0.032(2) Uani 1 1 d . . .
H10A H 0.9324 0.8450 0.5937 0.048 Uiso 1 1 calc R A .
H10B H 0.9833 0.8988 0.5047 0.048 Uiso 1 1 calc R . .
H10C H 1.0439 0.8012 0.5151 0.048 Uiso 1 1 calc R . .
C11 C 1.2778(6) 0.6889(4) 0.2183(4) 0.0146(15) Uani 1 1 d . . .
C12 C 1.2641(6) 0.6346(4) 0.2940(4) 0.0176(16) Uani 1 1 d . . .
C13 C 1.2672(6) 0.6909(4) 0.3604(4) 0.0157(15) Uani 1 1 d . . .
C14 C 1.2817(6) 0.7819(5) 0.3282(4) 0.0171(16) Uani 1 1 d . . .
C15 C 1.2877(6) 0.7799(4) 0.2406(4) 0.0179(16) Uani 1 1 d . . .
C16 C 1.2927(7) 0.6570(5) 0.1306(4) 0.0264(18) Uani 1 1 d . . .
H16A H 1.3819 0.6403 0.1008 0.040 Uiso 1 1 calc R . .
H16B H 1.2644 0.7051 0.0985 0.040 Uiso 1 1 calc R . .
H16C H 1.2418 0.6044 0.1345 0.040 Uiso 1 1 calc R . .
C17 C 1.2553(7) 0.5340(4) 0.2984(5) 0.0276(18) Uani 1 1 d . . .
H17A H 1.3398 0.5054 0.2874 0.041 Uiso 1 1 calc R . .
H17B H 1.2196 0.5145 0.2550 0.041 Uiso 1 1 calc R . .
H17C H 1.2006 0.5164 0.3556 0.041 Uiso 1 1 calc R . .
C18 C 1.2663(7) 0.6615(5) 0.4480(4) 0.0283(19) Uani 1 1 d . . .
H18A H 1.3532 0.6473 0.4471 0.042 Uiso 1 1 calc R . .
H18B H 1.2165 0.6078 0.4653 0.042 Uiso 1 1 calc R . .
H18C H 1.2286 0.7100 0.4890 0.042 Uiso 1 1 calc R . .
C19 C 1.2901(6) 0.8637(4) 0.3759(4) 0.0221(17) Uani 1 1 d . . .
H19A H 1.3781 0.8704 0.3727 0.033 Uiso 1 1 calc R . .
H19B H 1.2374 0.8578 0.4362 0.033 Uiso 1 1 calc R . .
H19C H 1.2603 0.9167 0.3503 0.033 Uiso 1 1 calc R . .
C20 C 1.3145(7) 0.8571(4) 0.1776(4) 0.0227(17) Uani 1 1 d . . .
H20A H 1.4060 0.8633 0.1534 0.034 Uiso 1 1 calc R . .
H20B H 1.2746 0.9128 0.2071 0.034 Uiso 1 1 calc R . .
H20C H 1.2802 0.8456 0.1312 0.034 Uiso 1 1 calc R . .
C21 C 0.7135(7) 0.6025(4) 0.1989(5) 0.0227(17) Uani 1 1 d . . .
C22 C 0.6991(6) 0.5415(4) 0.2700(5) 0.0215(17) Uani 1 1 d . . .
C23 C 0.8175(7) 0.5008(5) 0.2618(4) 0.0214(17) Uani 1 1 d . . .
C24 C 0.9084(7) 0.5345(5) 0.1867(4) 0.0231(17) Uani 1 1 d . . .
C25 C 0.8439(7) 0.5965(5) 0.1476(4) 0.0239(18) Uani 1 1 d . . .
C26 C 0.6056(8) 0.6530(5) 0.1795(6) 0.042(2) Uani 1 1 d . . .
H26A H 0.5705 0.6146 0.1461 0.064 Uiso 1 1 calc R . .
H26B H 0.6365 0.7075 0.1464 0.064 Uiso 1 1 calc R . .
H26C H 0.5397 0.6697 0.2335 0.064 Uiso 1 1 calc R . .
C27 C 0.5757(7) 0.5155(5) 0.3307(5) 0.037(2) Uani 1 1 d . . .
H27A H 0.5460 0.4642 0.3075 0.055 Uiso 1 1 calc R . .
H27B H 0.5140 0.5664 0.3384 0.055 Uiso 1 1 calc R . .
H27C H 0.5855 0.4987 0.3862 0.055 Uiso 1 1 calc R . .
C28 C 0.8460(8) 0.4273(5) 0.3188(5) 0.040(2) Uani 1 1 d . . .
H28A H 0.8315 0.3686 0.2988 0.060 Uiso 1 1 calc R . .
H28B H 0.7906 0.4366 0.3781 0.060 Uiso 1 1 calc R . .
H28C H 0.9345 0.4292 0.3165 0.060 Uiso 1 1 calc R . .
C29 C 1.0435(7) 0.4994(6) 0.1504(5) 0.047(2) Uani 1 1 d . . .
H29A H 1.0479 0.4472 0.1140 0.070 Uiso 1 1 calc R . .
H29B H 1.0754 0.4814 0.1975 0.070 Uiso 1 1 calc R . .
H29C H 1.0952 0.5466 0.1159 0.070 Uiso 1 1 calc R . .
C30 C 0.8981(9) 0.6410(6) 0.0610(5) 0.050(3) Uani 1 1 d . . .
H30A H 0.8917 0.6013 0.0161 0.075 Uiso 1 1 calc R . .
H30B H 0.9872 0.6527 0.0510 0.075 Uiso 1 1 calc R . .
H30C H 0.8509 0.6980 0.0597 0.075 Uiso 1 1 calc R . .
C31A C 0.9528(5) 1.0132(4) 0.1938(4) 0.027(3) Uiso 0.578(9) 1 d PG A 1
C32A C 0.8425(6) 1.0456(4) 0.2583(4) 0.031(4) Uiso 0.578(9) 1 d PG A 1
C33A C 0.7390(5) 1.0009(4) 0.2499(4) 0.020(4) Uiso 0.578(9) 1 d PG A 1
C34A C 0.7852(5) 0.9408(4) 0.1802(4) 0.017(3) Uiso 0.578(9) 1 d PG A 1
C35A C 0.9174(6) 0.9485(4) 0.1456(4) 0.027(3) Uiso 0.578(9) 1 d PG A 1
C36A C 1.0845(8) 1.0425(6) 0.1791(6) 0.059(5) Uiso 0.578(9) 1 d PG A 1
H36A H 1.0991 1.0966 0.1427 0.089 Uiso 0.578(9) 1 calc PR A 1
H36B H 1.1456 0.9942 0.1506 0.089 Uiso 0.578(9) 1 calc PR A 1
H36C H 1.0949 1.0559 0.2344 0.089 Uiso 0.578(9) 1 calc PR A 1
C37A C 0.8365(9) 1.1154(6) 0.3241(6) 0.049(4) Uiso 0.578(9) 1 d PG A 1
H37A H 0.8235 1.1753 0.3015 0.073 Uiso 0.578(9) 1 calc PR A 1
H37B H 0.9159 1.1125 0.3373 0.073 Uiso 0.578(9) 1 calc PR A 1
H37C H 0.7661 1.1039 0.3766 0.073 Uiso 0.578(9) 1 calc PR A 1
C38A C 0.6035(8) 1.0147(6) 0.3052(6) 0.047(4) Uiso 0.578(9) 1 d PG A 1
H38A H 0.5642 1.0657 0.2830 0.070 Uiso 0.578(9) 1 calc PR A 1
H38B H 0.5997 1.0272 0.3643 0.070 Uiso 0.578(9) 1 calc PR A 1
H38C H 0.5580 0.9602 0.3046 0.070 Uiso 0.578(9) 1 calc PR A 1
C39A C 0.7075(8) 0.8796(6) 0.1486(6) 0.044(4) Uiso 0.578(9) 1 d PG A 1
H39A H 0.6754 0.9119 0.1069 0.065 Uiso 0.578(9) 1 calc PR A 1
H39B H 0.6363 0.8598 0.1972 0.065 Uiso 0.578(9) 1 calc PR A 1
H39C H 0.7602 0.8270 0.1211 0.065 Uiso 0.578(9) 1 calc PR A 1
C40A C 1.0048(9) 0.8968(6) 0.0707(5) 0.045(4) Uiso 0.578(9) 1 d PG A 1
H40A H 1.0156 0.9317 0.0177 0.068 Uiso 0.578(9) 1 calc PR A 1
H40B H 0.9689 0.8391 0.0663 0.068 Uiso 0.578(9) 1 calc PR A 1
H40C H 1.0872 0.8859 0.0790 0.068 Uiso 0.578(9) 1 calc PR A 1
C31B C 0.8616(7) 0.9335(5) 0.1448(5) 0.020(4) Uiso 0.422(9) 1 d PG A 2
C32B C 0.9439(7) 0.9886(5) 0.1697(5) 0.023(4) Uiso 0.422(9) 1 d PG A 2
C33B C 0.8705(7) 1.0374(5) 0.2440(5) 0.010(4) Uiso 0.422(9) 1 d PG A 2
C34B C 0.7430(7) 1.0126(5) 0.2649(5) 0.028(6) Uiso 0.422(9) 1 d PG A 2
C35B C 0.7374(7) 0.9484(5) 0.2037(5) 0.014(4) Uiso 0.422(9) 1 d PG A 2
C36B C 0.8995(11) 0.8703(8) 0.0691(7) 0.046(6) Uiso 0.422(9) 1 d PG A 2
H36D H 0.8885 0.9018 0.0188 0.069 Uiso 0.422(9) 1 calc PR A 2
H36E H 0.8462 0.8182 0.0829 0.069 Uiso 0.422(9) 1 calc PR A 2
H36F H 0.9883 0.8500 0.0564 0.069 Uiso 0.422(9) 1 calc PR A 2
C37B C 1.0845(10) 0.9942(8) 0.1251(8) 0.047(6) Uiso 0.422(9) 1 d PG A 2
H37D H 1.0998 1.0414 0.0809 0.070 Uiso 0.422(9) 1 calc PR A 2
H37E H 1.1194 0.9362 0.0983 0.070 Uiso 0.422(9) 1 calc PR A 2
H37F H 1.1256 1.0085 0.1673 0.070 Uiso 0.422(9) 1 calc PR A 2
C38B C 0.9196(11) 1.1041(8) 0.2921(7) 0.033(5) Uiso 0.422(9) 1 d PG A 2
H38D H 0.9111 1.1649 0.2699 0.049 Uiso 0.422(9) 1 calc PR A 2
H38E H 1.0088 1.0889 0.2843 0.049 Uiso 0.422(9) 1 calc PR A 2
H38F H 0.8706 1.1016 0.3534 0.049 Uiso 0.422(9) 1 calc PR A 2
C39B C 0.6326(10) 1.0482(8) 0.3393(7) 0.040(5) Uiso 0.422(9) 1 d PG A 2
H39D H 0.5921 1.1008 0.3203 0.060 Uiso 0.422(9) 1 calc PR A 2
H39E H 0.6630 1.0656 0.3860 0.060 Uiso 0.422(9) 1 calc PR A 2
H39F H 0.5712 1.0013 0.3598 0.060 Uiso 0.422(9) 1 calc PR A 2
C40B C 0.6202(10) 0.9037(7) 0.2015(7) 0.025(4) Uiso 0.422(9) 1 d PG A 2
H40D H 0.5783 0.9410 0.1679 0.037 Uiso 0.422(9) 1 calc PR A 2
H40E H 0.5623 0.8968 0.2602 0.037 Uiso 0.422(9) 1 calc PR A 2
H40F H 0.6440 0.8443 0.1749 0.037 Uiso 0.422(9) 1 calc PR A 2
C41 C 1.5458(7) 0.7688(5) -0.0929(4) 0.0231(17) Uani 1 1 d . B 2
C42 C 1.5121(7) 0.6727(4) -0.0866(4) 0.0248(18) Uani 1 1 d . B 2
C43 C 1.3923(7) 0.6694(5) -0.0910(4) 0.0260(18) Uani 1 1 d . B 2
C44 C 1.3416(7) 0.7606(5) -0.0932(4) 0.0260(18) Uani 1 1 d . B 2
C45 C 1.4300(7) 0.8201(5) -0.0892(4) 0.0227(17) Uani 1 1 d . B 2
C46 C 1.6265(7) 0.8013(5) -0.0407(5) 0.0315(19) Uani 1 1 d . B 2
H46A H 1.5787 0.7978 0.0208 0.047 Uiso 1 1 calc R B 2
H46B H 1.6480 0.8638 -0.0564 0.047 Uiso 1 1 calc R B 2
H46C H 1.7042 0.7632 -0.0530 0.047 Uiso 1 1 calc R B 2
C47 C 1.5986(8) 0.5940(5) -0.0768(5) 0.037(2) Uani 1 1 d . B 2
C48 C 1.3209(8) 0.5863(5) -0.0920(5) 0.041(2) Uani 1 1 d . B 2
C49 C 1.2139(7) 0.7823(6) -0.1049(6) 0.046(2) Uani 1 1 d . B 2
C50 C 1.4142(8) 0.9222(5) -0.0809(5) 0.036(2) Uani 1 1 d . B 2

loop_
_atom_site_aniso_label
_atom_site_aniso_U_11
_atom_site_aniso_U_22
_atom_site_aniso_U_33
_atom_site_aniso_U_23
_atom_site_aniso_U_13
_atom_site_aniso_U_12
Ru1 0.0127(3) 0.0177(3) 0.0172(3) 0.0005(2) -0.0061(2) -0.0022(2)
Ga1 0.0127(4) 0.0224(4) 0.0209(4) 0.0010(4) -0.0063(3) -0.0023(3)
Ga2 0.0205(5) 0.0253(5) 0.0179(4) -0.0015(4) -0.0071(4) -0.0085(4)
Ga3 0.0249(5) 0.0239(5) 0.0253(5) 0.0065(4) -0.0090(4) 0.0020(4)
Ga4 0.0291(5) 0.0176(4) 0.0196(4) 0.0018(4) -0.0086(4) -0.0021(4)
Cl1 0.0283(12) 0.0480(14) 0.0387(12) 0.0086(10) -0.0044(10) 0.0040(10)
Cl2 0.0422(13) 0.0532(14) 0.0207(10) -0.0061(10) -0.0090(10) -0.0142(10)
Cl3 0.0766(17) 0.0216(11) 0.0325(12) 0.0053(9) -0.0024(12) -0.0067(11)
C1 0.024(4) 0.029(4) 0.010(4) 0.001(3) -0.005(3) -0.003(3)
C2 0.026(4) 0.017(4) 0.013(4) -0.003(3) -0.006(3) -0.005(3)
C3 0.018(4) 0.027(4) 0.017(4) -0.009(3) -0.002(3) 0.003(3)
C4 0.025(4) 0.024(4) 0.018(4) -0.006(3) -0.009(3) -0.003(3)
C5 0.016(4) 0.032(4) 0.011(4) -0.001(3) -0.002(3) -0.011(3)
C6 0.025(5) 0.045(5) 0.023(4) 0.016(4) 0.004(4) 0.006(4)
C7 0.042(5) 0.027(5) 0.024(4) -0.001(4) -0.002(4) -0.014(4)
C8 0.021(5) 0.062(6) 0.036(5) -0.006(4) -0.011(4) -0.001(4)
C9 0.050(6) 0.026(5) 0.026(4) -0.008(4) -0.013(4) 0.003(4)
C10 0.027(5) 0.051(5) 0.021(4) -0.005(4) -0.011(4) -0.013(4)
C11 0.012(4) 0.015(4) 0.018(4) 0.000(3) -0.008(3) 0.004(3)
C12 0.006(3) 0.017(4) 0.028(4) 0.000(3) -0.004(3) 0.005(3)
C13 0.011(4) 0.018(4) 0.020(4) 0.007(3) -0.009(3) -0.001(3)
C14 0.004(3) 0.026(4) 0.024(4) 0.005(3) -0.007(3) -0.007(3)
C15 0.011(4) 0.022(4) 0.020(4) 0.004(3) -0.004(3) -0.003(3)
C16 0.022(4) 0.027(4) 0.032(4) 0.001(4) -0.011(4) 0.002(3)
C17 0.035(5) 0.022(4) 0.030(4) 0.002(4) -0.016(4) -0.002(4)
C18 0.025(4) 0.033(5) 0.028(4) 0.007(4) -0.010(4) -0.002(4)
C19 0.024(4) 0.021(4) 0.024(4) 0.001(3) -0.012(3) -0.006(3)
C20 0.024(4) 0.022(4) 0.026(4) 0.008(3) -0.014(4) -0.004(3)
C21 0.034(5) 0.015(4) 0.030(4) -0.002(3) -0.025(4) -0.003(3)
C22 0.018(4) 0.016(4) 0.032(4) -0.008(3) -0.008(3) -0.005(3)
C23 0.024(4) 0.021(4) 0.017(4) -0.007(3) -0.003(3) -0.002(3)
C24 0.018(4) 0.031(4) 0.019(4) -0.011(3) -0.004(3) -0.002(3)
C25 0.036(5) 0.019(4) 0.020(4) -0.005(3) -0.013(4) -0.008(3)
C26 0.062(6) 0.024(5) 0.060(6) -0.016(4) -0.046(5) 0.003(4)
C27 0.033(5) 0.029(5) 0.037(5) -0.013(4) 0.007(4) -0.011(4)
C28 0.059(6) 0.029(5) 0.036(5) -0.005(4) -0.023(5) 0.011(4)
C29 0.025(5) 0.070(7) 0.043(5) -0.022(5) -0.007(4) 0.005(5)
C30 0.075(7) 0.043(6) 0.030(5) 0.002(4) -0.010(5) -0.027(5)
C41 0.035(5) 0.016(4) 0.021(4) 0.001(3) -0.013(4) -0.002(3)
C42 0.038(5) 0.014(4) 0.018(4) 0.000(3) -0.003(4) 0.000(3)
C43 0.036(5) 0.031(5) 0.008(4) 0.001(3) -0.003(3) -0.008(4)
C44 0.030(5) 0.033(5) 0.011(4) 0.005(3) -0.001(3) 0.001(4)
C45 0.033(5) 0.024(4) 0.009(4) 0.001(3) -0.006(3) 0.005(3)
C46 0.036(5) 0.036(5) 0.024(4) 0.004(4) -0.012(4) -0.006(4)
C47 0.042(5) 0.020(4) 0.041(5) 0.010(4) -0.004(4) 0.010(4)
C48 0.053(6) 0.033(5) 0.034(5) -0.008(4) -0.008(4) -0.025(4)
C49 0.016(4) 0.071(7) 0.049(6) 0.009(5) -0.008(4) -0.002(4)
C50 0.057(6) 0.013(4) 0.039(5) 0.001(4) -0.020(5) 0.007(4)

loop_
_atom_type_symbol
_atom_type_description
_atom_type_scat_dispersion_real
_atom_type_scat_dispersion_imag
_atom_type_scat_source
C C 0.0033 0.0016 'International Tables Vol C Tables 4.2.6.8 and 6.1.1.4'
H H 0.0000 0.0000 'International Tables Vol C Tables 4.2.6.8 and 6.1.1.4'
Cl Cl 0.1484 0.1585 'International Tables Vol C Tables 4.2.6.8 and 6.1.1.4'
Ga Ga 0.2307 1.6083 'International Tables Vol C Tables 4.2.6.8 and 6.1.1.4'
Ru Ru -1.2594 0.8363 'International Tables Vol C Tables 4.2.6.8 and 6.1.1.4'

loop_
_geom_angle_atom_site_label_1
_geom_angle_atom_site_label_2
_geom_angle_atom_site_label_3
_geom_angle
_geom_angle_site_symmetry_1
_geom_angle_site_symmetry_3
_geom_angle_publ_flag
C5 Ru1 C2 63.2(2) . . ?
C5 Ru1 C3 64.0(2) . . ?
C2 Ru1 C3 38.2(2) . . ?
C5 Ru1 C4 37.9(2) . . ?
C2 Ru1 C4 63.3(3) . . ?
C3 Ru1 C4 38.3(2) . . ?
C5 Ru1 C1 37.9(2) . . ?
C2 Ru1 C1 37.9(2) . . ?
C3 Ru1 C1 64.2(3) . . ?
C4 Ru1 C1 63.6(3) . . ?
C5 Ru1 Ga1 94.47(18) . . ?
C2 Ru1 Ga1 128.07(18) . . ?
C3 Ru1 Ga1 157.58(18) . . ?
C4 Ru1 Ga1 125.92(18) . . ?
C1 Ru1 Ga1 95.34(18) . . ?
C5 Ru1 Ga3 114.89(19) . . ?
C2 Ru1 Ga3 139.47(18) . . ?
C3 Ru1 Ga3 102.27(18) . . ?
C4 Ru1 Ga3 90.53(18) . . ?
C1 Ru1 Ga3 152.25(19) . . ?
Ga1 Ru1 Ga3 92.12(4) . . ?
C5 Ru1 Ga2 150.98(18) . . ?
C2 Ru1 Ga2 90.69(17) . . ?
C3 Ru1 Ga2 103.98(18) . . ?
C4 Ru1 Ga2 141.59(18) . . ?
C1 Ru1 Ga2 113.31(18) . . ?
Ga1 Ru1 Ga2 92.17(4) . . ?
Ga3 Ru1 Ga2 93.01(4) . . ?
C11 Ga1 C15 36.9(2) . . ?
C11 Ga1 C12 36.7(2) . . ?
C15 Ga1 C12 60.6(2) . . ?
C11 Ga1 C14 60.4(2) . . ?
C15 Ga1 C14 36.0(2) . . ?
C12 Ga1 C14 59.5(2) . . ?
C11 Ga1 C13 59.7(2) . . ?
C15 Ga1 C13 59.7(2) . . ?
C12 Ga1 C13 34.9(2) . . ?
C14 Ga1 C13 35.6(2) . . ?
C11 Ga1 Ru1 156.49(16) . . ?
C15 Ga1 Ru1 151.62(17) . . ?
C12 Ga1 Ru1 147.68(16) . . ?
C14 Ga1 Ru1 141.98(18) . . ?
C13 Ga1 Ru1 140.48(16) . . ?
C25 Ga2 C21 36.6(2) . . ?
C25 Ga2 C24 36.1(2) . . ?
C21 Ga2 C24 60.4(3) . . ?
C25 Ga2 C23 59.3(2) . . ?
C21 Ga2 C23 59.1(2) . . ?
C24 Ga2 C23 35.6(2) . . ?
C25 Ga2 C22 59.8(2) . . ?
C21 Ga2 C22 36.0(2) . . ?
C24 Ga2 C22 59.2(2) . . ?
C23 Ga2 C22 34.5(2) . . ?
C25 Ga2 Ru1 157.76(17) . . ?
C21 Ga2 Ru1 151.81(19) . . ?
C24 Ga2 Ru1 147.79(17) . . ?
C23 Ga2 Ru1 139.90(17) . . ?
C22 Ga2 Ru1 141.51(18) . . ?
C35A Ga3 C34A 36.57(11) . . ?
C35A Ga3 C32B 21.4(2) . . ?
C34A Ga3 C32B 49.7(2) . . ?
C35A Ga3 C33B 52.9(2) . . ?
C34A Ga3 C33B 58.3(2) . . ?
C32B Ga3 C33B 36.18(13) . . ?
C35A Ga3 C31B 17.0(2) . . ?
C34A Ga3 C31B 21.8(2) . . ?
C32B Ga3 C31B 36.07(13) . . ?
C33B Ga3 C31B 59.7(2) . . ?
C35A Ga3 C31A 35.68(10) . . ?
C34A Ga3 C31A 59.52(16) . . ?
C32B Ga3 C31A 14.3(2) . . ?
C33B Ga3 C31A 26.6(2) . . ?
C31B Ga3 C31A 49.4(2) . . ?
C35A Ga3 C33A 59.50(16) . . ?
C34A Ga3 C33A 35.65(10) . . ?
C32B Ga3 C33A 58.0(2) . . ?
C33B Ga3 C33A 39.4(2) . . ?
C31B Ga3 C33A 52.6(2) . . ?
C31A Ga3 C33A 58.18(16) . . ?
C35A Ga3 C34B 63.9(2) . . ?
C34A Ga3 C34B 43.1(2) . . ?
C32B Ga3 C34B 59.4(2) . . ?
C33B Ga3 C34B 35.40(13) . . ?
C31B Ga3 C34B 58.8(2) . . ?
C31A Ga3 C34B 57.2(2) . . ?
C33A Ga3 C34B 7.8(2) . . ?
C35A Ga3 C35B 49.2(2) . . ?
C34A Ga3 C35B 13.5(2) . . ?
C32B Ga3 C35B 59.3(2) . . ?
C33B Ga3 C35B 58.9(2) . . ?
C31B Ga3 C35B 35.26(12) . . ?
C31A Ga3 C35B 66.7(2) . . ?
C33A Ga3 C35B 27.1(2) . . ?
C34B Ga3 C35B 34.90(12) . . ?
C35A Ga3 Ru1 152.48(15) . . ?
C34A Ga3 Ru1 142.03(14) . . ?
C32B Ga3 Ru1 161.42(19) . . ?
C33B Ga3 Ru1 153.69(18) . . ?
C31B Ga3 Ru1 146.30(19) . . ?
C31A Ga3 Ru1 157.61(15) . . ?
C33A Ga3 Ru1 140.53(14) . . ?
C34B Ga3 Ru1 138.92(18) . . ?
C35B Ga3 Ru1 135.68(17) . . ?
C35A Ga3 C32A 58.62(16) . . ?
C34A Ga3 C32A 58.60(16) . . ?
C32B Ga3 C32A 43.4(2) . . ?
C33B Ga3 C32A 8.0(2) . . ?
C31B Ga3 C32A 63.3(2) . . ?
C31A Ga3 C32A 34.50(10) . . ?
C33A Ga3 C32A 34.49(10) . . ?
C34B Ga3 C32A 29.4(2) . . ?
C35B Ga3 C32A 56.9(2) . . ?
Ru1 Ga3 C32A 148.77(15) . . ?
C41 Ga4 Cl2 114.7(2) . . ?
C41 Ga4 Cl1 111.5(2) . . ?
Cl2 Ga4 Cl1 108.24(9) . . ?
C41 Ga4 Cl3 114.0(2) . . ?
Cl2 Ga4 Cl3 105.06(9) . . ?
Cl1 Ga4 Cl3 102.35(9) . . ?
C5 C1 C2 106.8(6) . . ?
C5 C1 C6 128.0(6) . . ?
C2 C1 C6 124.7(6) . . ?
C5 C1 Ru1 70.3(4) . . ?
C2 C1 Ru1 70.4(4) . . ?
C6 C1 Ru1 130.4(5) . . ?
C1 C2 C3 109.4(6) . . ?
C1 C2 C7 124.0(6) . . ?
C3 C2 C7 125.7(6) . . ?
C1 C2 Ru1 71.7(4) . . ?
C3 C2 Ru1 70.9(4) . . ?
C7 C2 Ru1 132.3(5) . . ?
C2 C3 C4 106.8(6) . . ?
C2 C3 C8 125.8(7) . . ?
C4 C3 C8 126.5(7) . . ?
C2 C3 Ru1 70.9(4) . . ?
C4 C3 Ru1 71.4(4) . . ?
C8 C3 Ru1 131.1(5) . . ?
C5 C4 C3 107.9(6) . . ?
C5 C4 C9 126.0(6) . . ?
C3 C4 C9 125.4(7) . . ?
C5 C4 Ru1 70.4(4) . . ?
C3 C4 Ru1 70.3(4) . . ?
C9 C4 Ru1 132.3(5) . . ?
C4 C5 C1 109.0(6) . . ?
C4 C5 C10 123.8(7) . . ?
C1 C5 C10 125.9(6) . . ?
C4 C5 Ru1 71.7(4) . . ?
C1 C5 Ru1 71.8(4) . . ?
C10 C5 Ru1 132.8(5) . . ?
C15 C11 C12 107.3(6) . . ?
C15 C11 C16 125.3(6) . . ?
C12 C11 C16 127.1(6) . . ?
C15 C11 Ga1 71.7(4) . . ?
C12 C11 Ga1 73.8(4) . . ?
C16 C11 Ga1 124.6(5) . . ?
C13 C12 C11 108.3(5) . . ?
C13 C12 C17 126.5(6) . . ?
C11 C12 C17 125.1(6) . . ?
C13 C12 Ga1 74.7(4) . . ?
C11 C12 Ga1 69.5(3) . . ?
C17 C12 Ga1 124.0(4) . . ?
C12 C13 C14 108.6(5) . . ?
C12 C13 C18 126.1(6) . . ?
C14 C13 C18 125.1(6) . . ?
C12 C13 Ga1 70.5(3) . . ?
C14 C13 Ga1 71.1(3) . . ?
C18 C13 Ga1 127.9(5) . . ?
C15 C14 C13 107.2(6) . . ?
C15 C14 C19 125.4(6) . . ?
C13 C14 C19 127.3(6) . . ?
C15 C14 Ga1 69.0(3) . . ?
C13 C14 Ga1 73.2(3) . . ?
C19 C14 Ga1 123.4(5) . . ?
C14 C15 C11 108.5(5) . . ?
C14 C15 C20 126.8(6) . . ?
C11 C15 C20 124.3(6) . . ?
C14 C15 Ga1 75.0(4) . . ?
C11 C15 Ga1 71.4(4) . . ?
C20 C15 Ga1 124.6(4) . . ?
C25 C21 C22 106.9(6) . . ?
C25 C21 C26 128.2(7) . . ?
C22 C21 C26 124.5(7) . . ?
C25 C21 Ga2 70.6(4) . . ?
C22 C21 Ga2 74.2(4) . . ?
C26 C21 Ga2 126.0(5) . . ?
C23 C22 C21 108.0(6) . . ?
C23 C22 C27 126.8(7) . . ?
C21 C22 C27 124.3(7) . . ?
C23 C22 Ga2 72.6(4) . . ?
C21 C22 Ga2 69.8(4) . . ?
C27 C22 Ga2 131.7(5) . . ?
C22 C23 C24 109.3(6) . . ?
C22 C23 C28 126.4(6) . . ?
C24 C23 C28 124.2(7) . . ?
C22 C23 Ga2 72.8(4) . . ?
C24 C23 Ga2 70.2(4) . . ?
C28 C23 Ga2 126.6(5) . . ?
C25 C24 C23 107.3(6) . . ?
C25 C24 C29 127.1(7) . . ?
C23 C24 C29 125.1(7) . . ?
C25 C24 Ga2 70.7(4) . . ?
C23 C24 Ga2 74.1(4) . . ?
C29 C24 Ga2 127.2(5) . . ?
C24 C25 C21 108.6(6) . . ?
C24 C25 C30 126.3(7) . . ?
C21 C25 C30 124.7(7) . . ?
C24 C25 Ga2 73.3(4) . . ?
C21 C25 Ga2 72.9(4) . . ?
C30 C25 Ga2 125.4(5) . . ?
C35A C31A C32A 108.0 . . ?
C35A C31A C36A 126.0 . . ?
C32A C31A C36A 126.0 . . ?
C35A C31A Ga3 68.34(19) . . ?
C32A C31A Ga3 75.09(19) . . ?
C36A C31A Ga3 122.20(18) . . ?
C31A C32A C33A 108.0 . . ?
C31A C32A C37A 126.0 . . ?
C33A C32A C37A 126.0 . . ?
C31A C32A Ga3 70.41(19) . . ?
C33A C32A Ga3 70.50(18) . . ?
C37A C32A Ga3 124.70(18) . . ?
C32A C33A C34A 108.0 . . ?
C32A C33A C38A 126.0 . . ?
C34A C33A C38A 126.0 . . ?
C32A C33A Ga3 75.01(19) . . ?
C34A C33A Ga3 68.33(19) . . ?
C38A C33A Ga3 122.30(18) . . ?
C35A C34A C33A 108.0 . . ?
C35A C34A C39A 126.0 . . ?
C33A C34A C39A 126.0 . . ?
C35A C34A Ga3 71.7(2) . . ?
C33A C34A Ga3 76.0(2) . . ?
C39A C34A Ga3 118.23(19) . . ?
C31A C35A C34A 108.0 . . ?
C31A C35A C40A 126.0 . . ?
C34A C35A C40A 126.0 . . ?
C31A C35A Ga3 76.0(2) . . ?
C34A C35A Ga3 71.78(19) . . ?
C40A C35A Ga3 118.17(19) . . ?
C35B C31B C32B 108.0 . . ?
C35B C31B C36B 126.0 . . ?
C32B C31B C36B 126.0 . . ?
C35B C31B Ga3 74.6(2) . . ?
C32B C31B Ga3 70.3(2) . . ?
C36B C31B Ga3 120.9(2) . . ?
C33B C32B C31B 108.0 . . ?
C33B C32B C37B 126.0 . . ?
C31B C32B C37B 126.0 . . ?
C33B C32B Ga3 73.1(3) . . ?
C31B C32B Ga3 73.6(2) . . ?
C37B C32B Ga3 119.1(2) . . ?
C32B C33B C34B 108.0 . . ?
C32B C33B C38B 126.0 . . ?
C34B C33B C38B 126.0 . . ?
C32B C33B Ga3 70.7(2) . . ?
C34B C33B Ga3 74.7(2) . . ?
C38B C33B Ga3 120.4(2) . . ?
C35B C34B C33B 108.0 . . ?
C35B C34B C39B 126.0 . . ?
C33B C34B C39B 126.0 . . ?
C35B C34B Ga3 72.8(2) . . ?
C33B C34B Ga3 69.9(2) . . ?
C39B C34B Ga3 122.9(2) . . ?
C34B C35B C31B 108.0 . . ?
C34B C35B C40B 126.0 . . ?
C31B C35B C40B 126.0 . . ?
C34B C35B Ga3 72.3(2) . . ?
C31B C35B Ga3 70.2(2) . . ?
C40B C35B Ga3 123.2(2) . . ?
C45 C41 C42 105.1(6) . . ?
C45 C41 C46 118.7(6) . . ?
C42 C41 C46 119.4(6) . . ?
C45 C41 Ga4 101.7(4) . . ?
C42 C41 Ga4 99.4(5) . . ?
C46 C41 Ga4 109.5(5) . . ?
C43 C42 C41 108.1(6) . . ?
C43 C42 C47 127.5(7) . . ?
C41 C42 C47 124.4(7) . . ?
C42 C43 C44 108.6(7) . . ?
C42 C43 C48 127.2(7) . . ?
C44 C43 C48 124.2(7) . . ?
C45 C44 C43 109.2(7) . . ?
C45 C44 C49 127.8(7) . . ?
C43 C44 C49 122.9(7) . . ?
C44 C45 C41 108.3(6) . . ?
C44 C45 C50 127.9(7) . . ?
C41 C45 C50 123.8(7) . . ?

loop_
_geom_bond_atom_site_label_1
_geom_bond_atom_site_label_2
_geom_bond_distance
_geom_bond_site_symmetry_2
_geom_bond_publ_flag
Ru1 C5 2.180(6) . ?
Ru1 C2 2.183(6) . ?
Ru1 C3 2.183(7) . ?
Ru1 C4 2.198(7) . ?
Ru1 C1 2.200(6) . ?
Ru1 Ga1 2.3799(11) . ?
Ru1 Ga3 2.3925(10) . ?
Ru1 Ga2 2.3964(10) . ?
Ga1 C11 2.257(7) . ?
Ga1 C15 2.261(6) . ?
Ga1 C12 2.313(6) . ?
Ga1 C14 2.340(6) . ?
Ga1 C13 2.367(6) . ?
Ga2 C25 2.263(7) . ?
Ga2 C21 2.293(6) . ?
Ga2 C24 2.296(7) . ?
Ga2 C23 2.347(7) . ?
Ga2 C22 2.350(6) . ?
Ga3 C35A 2.249(6) . ?
Ga3 C34A 2.251(6) . ?
Ga3 C32B 2.274(7) . ?
Ga3 C33B 2.305(8) . ?
Ga3 C31B 2.317(7) . ?
Ga3 C31A 2.348(6) . ?
Ga3 C33A 2.350(6) . ?
Ga3 C34B 2.368(8) . ?
Ga3 C35B 2.375(7) . ?
Ga3 C32A 2.408(6) . ?
Ga4 C41 2.034(7) . ?
Ga4 Cl2 2.191(2) . ?
Ga4 Cl1 2.216(2) . ?
Ga4 Cl3 2.219(2) . ?
C1 C5 1.423(9) . ?
C1 C2 1.424(9) . ?
C1 C6 1.486(9) . ?
C2 C3 1.428(9) . ?
C2 C7 1.514(9) . ?
C3 C4 1.436(9) . ?
C3 C8 1.482(9) . ?
C4 C5 1.422(9) . ?
C4 C9 1.486(9) . ?
C5 C10 1.499(9) . ?
C11 C15 1.428(9) . ?
C11 C12 1.439(8) . ?
C11 C16 1.484(9) . ?
C12 C13 1.403(9) . ?
C12 C17 1.504(9) . ?
C13 C14 1.439(9) . ?
C13 C18 1.493(9) . ?
C14 C15 1.423(9) . ?
C14 C19 1.486(9) . ?
C15 C20 1.504(8) . ?
C21 C25 1.429(10) . ?
C21 C22 1.436(9) . ?
C21 C26 1.506(10) . ?
C22 C23 1.395(9) . ?
C22 C27 1.482(9) . ?
C23 C24 1.422(9) . ?
C23 C28 1.513(9) . ?
C24 C25 1.411(9) . ?
C24 C29 1.504(10) . ?
C25 C30 1.508(10) . ?
C31A C35A 1.412(3) . ?
C31A C32A 1.412(3) . ?
C31A C36A 1.501(4) . ?
C32A C33A 1.412(3) . ?
C32A C37A 1.501(4) . ?
C33A C34A 1.412(3) . ?
C33A C38A 1.501(4) . ?
C34A C35A 1.412(3) . ?
C34A C39A 1.501(4) . ?
C35A C40A 1.501(4) . ?
C31B C35B 1.422(4) . ?
C31B C32B 1.422(4) . ?
C31B C36B 1.512(4) . ?
C32B C33B 1.422(4) . ?
C32B C37B 1.512(4) . ?
C33B C34B 1.422(4) . ?
C33B C38B 1.512(4) . ?
C34B C35B 1.422(4) . ?
C34B C39B 1.512(4) . ?
C35B C40B 1.512(4) . ?
C41 C45 1.454(10) . ?
C41 C42 1.489(9) . ?
C41 C46 1.534(9) . ?
C42 C43 1.368(10) . ?
C42 C47 1.521(10) . ?
C43 C44 1.448(10) . ?
C43 C48 1.510(10) . ?
C44 C45 1.379(10) . ?
C44 C49 1.520(10) . ?
C45 C50 1.525(10) . ?

loop_
_geom_torsion_atom_site_label_1
_geom_torsion_atom_site_label_2
_geom_torsion_atom_site_label_3
_geom_torsion_atom_site_label_4
_geom_torsion
_geom_torsion_site_symmetry_1
_geom_torsion_site_symmetry_2
_geom_torsion_site_symmetry_3
_geom_torsion_site_symmetry_4
_geom_torsion_publ_flag
C5 Ru1 Ga1 C11 170.4(4) . . . . ?
C2 Ru1 Ga1 C11 111.3(5) . . . . ?
C3 Ru1 Ga1 C11 155.3(6) . . . . ?
C4 Ru1 Ga1 C11 -166.6(4) . . . . ?
C1 Ru1 Ga1 C11 132.4(4) . . . . ?
Ga3 Ru1 Ga1 C11 -74.4(4) . . . . ?
Ga2 Ru1 Ga1 C11 18.7(4) . . . . ?
C5 Ru1 Ga1 C15 -97.6(4) . . . . ?
C2 Ru1 Ga1 C15 -156.7(4) . . . . ?
C3 Ru1 Ga1 C15 -112.7(6) . . . . ?
C4 Ru1 Ga1 C15 -74.6(4) . . . . ?
C1 Ru1 Ga1 C15 -135.6(4) . . . . ?
Ga3 Ru1 Ga1 C15 17.6(4) . . . . ?
Ga2 Ru1 Ga1 C15 110.7(4) . . . . ?
C5 Ru1 Ga1 C12 87.7(4) . . . . ?
C2 Ru1 Ga1 C12 28.6(4) . . . . ?
C3 Ru1 Ga1 C12 72.6(6) . . . . ?
C4 Ru1 Ga1 C12 110.7(4) . . . . ?
C1 Ru1 Ga1 C12 49.7(4) . . . . ?
Ga3 Ru1 Ga1 C12 -157.1(3) . . . . ?
Ga2 Ru1 Ga1 C12 -64.0(3) . . . . ?
C5 Ru1 Ga1 C14 -31.0(3) . . . . ?
C2 Ru1 Ga1 C14 -90.1(3) . . . . ?
C3 Ru1 Ga1 C14 -46.1(6) . . . . ?
C4 Ru1 Ga1 C14 -8.0(3) . . . . ?
C1 Ru1 Ga1 C14 -69.0(3) . . . . ?
Ga3 Ru1 Ga1 C14 84.2(3) . . . . ?
Ga2 Ru1 Ga1 C14 177.3(3) . . . . ?
C5 Ru1 Ga1 C13 27.5(3) . . . . ?
C2 Ru1 Ga1 C13 -31.7(3) . . . . ?
C3 Ru1 Ga1 C13 12.3(6) . . . . ?
C4 Ru1 Ga1 C13 50.4(3) . . . . ?
C1 Ru1 Ga1 C13 -10.6(3) . . . . ?
Ga3 Ru1 Ga1 C13 142.6(3) . . . . ?
Ga2 Ru1 Ga1 C13 -124.3(3) . . . . ?
C5 Ru1 Ga2 C25 -164.6(6) . . . . ?
C2 Ru1 Ga2 C25 170.5(5) . . . . ?
C3 Ru1 Ga2 C25 134.4(5) . . . . ?
C4 Ru1 Ga2 C25 125.6(6) . . . . ?
C1 Ru1 Ga2 C25 -158.1(6) . . . . ?
Ga1 Ru1 Ga2 C25 -61.3(5) . . . . ?
Ga3 Ru1 Ga2 C25 30.9(5) . . . . ?
C5 Ru1 Ga2 C21 101.4(5) . . . . ?
C2 Ru1 Ga2 C21 76.5(4) . . . . ?
C3 Ru1 Ga2 C21 40.3(4) . . . . ?
C4 Ru1 Ga2 C21 31.5(5) . . . . ?
C1 Ru1 Ga2 C21 107.9(4) . . . . ?
Ga1 Ru1 Ga2 C21 -155.4(4) . . . . ?
Ga3 Ru1 Ga2 C21 -63.1(4) . . . . ?
C5 Ru1 Ga2 C24 -81.8(5) . . . . ?
C2 Ru1 Ga2 C24 -106.7(4) . . . . ?
C3 Ru1 Ga2 C24 -142.8(4) . . . . ?
C4 Ru1 Ga2 C24 -151.6(4) . . . . ?
C1 Ru1 Ga2 C24 -75.3(4) . . . . ?
Ga1 Ru1 Ga2 C24 21.5(3) . . . . ?
Ga3 Ru1 Ga2 C24 113.7(3) . . . . ?
C5 Ru1 Ga2 C23 -20.6(5) . . . . ?
C2 Ru1 Ga2 C23 -45.5(3) . . . . ?
C3 Ru1 Ga2 C23 -81.7(3) . . . . ?
C4 Ru1 Ga2 C23 -90.4(4) . . . . ?
C1 Ru1 Ga2 C23 -14.1(3) . . . . ?
Ga1 Ru1 Ga2 C23 82.7(3) . . . . ?
Ga3 Ru1 Ga2 C23 174.9(3) . . . . ?
C5 Ru1 Ga2 C22 35.3(5) . . . . ?
C2 Ru1 Ga2 C22 10.4(3) . . . . ?
C3 Ru1 Ga2 C22 -25.8(3) . . . . ?
C4 Ru1 Ga2 C22 -34.6(4) . . . . ?
C1 Ru1 Ga2 C22 41.8(3) . . . . ?
Ga1 Ru1 Ga2 C22 138.5(3) . . . . ?
Ga3 Ru1 Ga2 C22 -129.2(3) . . . . ?
C5 Ru1 Ga3 C35A 154.9(4) . . . . ?
C2 Ru1 Ga3 C35A -127.9(4) . . . . ?
C3 Ru1 Ga3 C35A -138.3(4) . . . . ?
C4 Ru1 Ga3 C35A -175.0(4) . . . . ?
C1 Ru1 Ga3 C35A 164.7(5) . . . . ?
Ga1 Ru1 Ga3 C35A 59.0(3) . . . . ?
Ga2 Ru1 Ga3 C35A -33.3(3) . . . . ?
C5 Ru1 Ga3 C34A -136.6(3) . . . . ?
C2 Ru1 Ga3 C34A -59.4(4) . . . . ?
C3 Ru1 Ga3 C34A -69.8(3) . . . . ?
C4 Ru1 Ga3 C34A -106.5(3) . . . . ?
C1 Ru1 Ga3 C34A -126.8(5) . . . . ?
Ga1 Ru1 Ga3 C34A 127.5(3) . . . . ?
Ga2 Ru1 Ga3 C34A 35.2(3) . . . . ?
C5 Ru1 Ga3 C32B 102.8(7) . . . . ?
C2 Ru1 Ga3 C32B 180.0(7) . . . . ?
C3 Ru1 Ga3 C32B 169.5(6) . . . . ?
C4 Ru1 Ga3 C32B 132.8(6) . . . . ?
C1 Ru1 Ga3 C32B 112.5(7) . . . . ?
Ga1 Ru1 Ga3 C32B 6.8(6) . . . . ?
Ga2 Ru1 Ga3 C32B -85.4(6) . . . . ?
C5 Ru1 Ga3 C33B -4.7(5) . . . . ?
C2 Ru1 Ga3 C33B 72.5(5) . . . . ?
C3 Ru1 Ga3 C33B 62.0(5) . . . . ?
C4 Ru1 Ga3 C33B 25.3(5) . . . . ?
C1 Ru1 Ga3 C33B 5.0(6) . . . . ?
Ga1 Ru1 Ga3 C33B -100.7(4) . . . . ?
Ga2 Ru1 Ga3 C33B 167.1(4) . . . . ?
C5 Ru1 Ga3 C31B -173.6(4) . . . . ?
C2 Ru1 Ga3 C31B -96.4(4) . . . . ?
C3 Ru1 Ga3 C31B -106.8(4) . . . . ?
C4 Ru1 Ga3 C31B -143.5(4) . . . . ?
C1 Ru1 Ga3 C31B -163.8(5) . . . . ?
Ga1 Ru1 Ga3 C31B 90.5(3) . . . . ?
Ga2 Ru1 Ga3 C31B -1.8(3) . . . . ?
C5 Ru1 Ga3 C31A 62.4(5) . . . . ?
C2 Ru1 Ga3 C31A 139.6(5) . . . . ?
C3 Ru1 Ga3 C31A 129.2(5) . . . . ?
C4 Ru1 Ga3 C31A 92.4(4) . . . . ?
C1 Ru1 Ga3 C31A 72.1(6) . . . . ?
Ga1 Ru1 Ga3 C31A -33.5(4) . . . . ?
Ga2 Ru1 Ga3 C31A -125.8(4) . . . . ?
C5 Ru1 Ga3 C33A -78.0(3) . . . . ?
C2 Ru1 Ga3 C33A -0.8(4) . . . . ?
C3 Ru1 Ga3 C33A -11.2(3) . . . . ?
C4 Ru1 Ga3 C33A -47.9(3) . . . . ?
C1 Ru1 Ga3 C33A -68.2(5) . . . . ?
Ga1 Ru1 Ga3 C33A -173.9(2) . . . . ?
Ga2 Ru1 Ga3 C33A 93.8(2) . . . . ?
C5 Ru1 Ga3 C34B -66.1(3) . . . . ?
C2 Ru1 Ga3 C34B 11.1(4) . . . . ?
C3 Ru1 Ga3 C34B 0.6(3) . . . . ?
C4 Ru1 Ga3 C34B -36.1(3) . . . . ?
C1 Ru1 Ga3 C34B -56.4(5) . . . . ?
Ga1 Ru1 Ga3 C34B -162.1(3) . . . . ?
Ga2 Ru1 Ga3 C34B 105.6(3) . . . . ?
C5 Ru1 Ga3 C35B -118.4(3) . . . . ?
C2 Ru1 Ga3 C35B -41.2(4) . . . . ?
C3 Ru1 Ga3 C35B -51.6(3) . . . . ?
C4 Ru1 Ga3 C35B -88.4(3) . . . . ?
C1 Ru1 Ga3 C35B -108.7(5) . . . . ?
Ga1 Ru1 Ga3 C35B 145.7(3) . . . . ?
Ga2 Ru1 Ga3 C35B 53.4(3) . . . . ?
C5 Ru1 Ga3 C32A -17.9(3) . . . . ?
C2 Ru1 Ga3 C32A 59.3(4) . . . . ?
C3 Ru1 Ga3 C32A 48.9(3) . . . . ?
C4 Ru1 Ga3 C32A 12.2(3) . . . . ?
C1 Ru1 Ga3 C32A -8.1(5) . . . . ?
Ga1 Ru1 Ga3 C32A -113.8(3) . . . . ?
Ga2 Ru1 Ga3 C32A 153.9(3) . . . . ?
C2 Ru1 C1 C5 -117.0(6) . . . . ?
C3 Ru1 C1 C5 -80.1(4) . . . . ?
C4 Ru1 C1 C5 -37.3(4) . . . . ?
Ga1 Ru1 C1 C5 90.4(4) . . . . ?
Ga3 Ru1 C1 C5 -14.5(6) . . . . ?
Ga2 Ru1 C1 C5 -174.9(3) . . . . ?
C5 Ru1 C1 C2 117.0(6) . . . . ?
C3 Ru1 C1 C2 36.9(4) . . . . ?
C4 Ru1 C1 C2 79.7(4) . . . . ?
Ga1 Ru1 C1 C2 -152.6(4) . . . . ?
Ga3 Ru1 C1 C2 102.5(5) . . . . ?
Ga2 Ru1 C1 C2 -57.9(4) . . . . ?
C5 Ru1 C1 C6 -123.6(8) . . . . ?
C2 Ru1 C1 C6 119.4(8) . . . . ?
C3 Ru1 C1 C6 156.3(7) . . . . ?
C4 Ru1 C1 C6 -160.9(7) . . . . ?
Ga1 Ru1 C1 C6 -33.2(7) . . . . ?
Ga3 Ru1 C1 C6 -138.1(5) . . . . ?
Ga2 Ru1 C1 C6 61.5(7) . . . . ?
C5 C1 C2 C3 0.0(8) . . . . ?
C6 C1 C2 C3 172.7(6) . . . . ?
Ru1 C1 C2 C3 -61.2(5) . . . . ?
C5 C1 C2 C7 -169.6(6) . . . . ?
C6 C1 C2 C7 3.1(11) . . . . ?
Ru1 C1 C2 C7 129.2(7) . . . . ?
C5 C1 C2 Ru1 61.2(4) . . . . ?
C6 C1 C2 Ru1 -126.1(7) . . . . ?
C5 Ru1 C2 C1 -37.8(4) . . . . ?
C3 Ru1 C2 C1 -119.0(6) . . . . ?
C4 Ru1 C2 C1 -80.5(4) . . . . ?
Ga1 Ru1 C2 C1 35.6(5) . . . . ?
Ga3 Ru1 C2 C1 -135.6(4) . . . . ?
Ga2 Ru1 C2 C1 128.9(4) . . . . ?
C5 Ru1 C2 C3 81.2(4) . . . . ?
C4 Ru1 C2 C3 38.5(4) . . . . ?
C1 Ru1 C2 C3 119.0(6) . . . . ?
Ga1 Ru1 C2 C3 154.6(3) . . . . ?
Ga3 Ru1 C2 C3 -16.6(5) . . . . ?
Ga2 Ru1 C2 C3 -112.1(4) . . . . ?
C5 Ru1 C2 C7 -157.5(8) . . . . ?
C3 Ru1 C2 C7 121.3(8) . . . . ?
C4 Ru1 C2 C7 159.8(8) . . . . ?
C1 Ru1 C2 C7 -119.7(9) . . . . ?
Ga1 Ru1 C2 C7 -84.0(7) . . . . ?
Ga3 Ru1 C2 C7 104.7(7) . . . . ?
Ga2 Ru1 C2 C7 9.3(7) . . . . ?
C1 C2 C3 C4 -1.1(8) . . . . ?
C7 C2 C3 C4 168.2(6) . . . . ?
Ru1 C2 C3 C4 -62.8(5) . . . . ?
C1 C2 C3 C8 -170.9(7) . . . . ?
C7 C2 C3 C8 -1.5(11) . . . . ?
Ru1 C2 C3 C8 127.4(7) . . . . ?
C1 C2 C3 Ru1 61.7(5) . . . . ?
C7 C2 C3 Ru1 -128.9(7) . . . . ?
C5 Ru1 C3 C2 -79.1(4) . . . . ?
C4 Ru1 C3 C2 -116.1(5) . . . . ?
C1 Ru1 C3 C2 -36.7(4) . . . . ?
Ga1 Ru1 C3 C2 -62.2(7) . . . . ?
Ga3 Ru1 C3 C2 169.0(3) . . . . ?
Ga2 Ru1 C3 C2 72.7(4) . . . . ?
C5 Ru1 C3 C4 37.0(4) . . . . ?
C2 Ru1 C3 C4 116.1(5) . . . . ?
C1 Ru1 C3 C4 79.4(4) . . . . ?
Ga1 Ru1 C3 C4 53.9(7) . . . . ?
Ga3 Ru1 C3 C4 -74.9(4) . . . . ?
Ga2 Ru1 C3 C4 -171.2(3) . . . . ?
C5 Ru1 C3 C8 159.7(8) . . . . ?
C2 Ru1 C3 C8 -121.2(9) . . . . ?
C4 Ru1 C3 C8 122.7(9) . . . . ?
C1 Ru1 C3 C8 -157.9(8) . . . . ?
Ga1 Ru1 C3 C8 176.6(5) . . . . ?
Ga3 Ru1 C3 C8 47.8(7) . . . . ?
Ga2 Ru1 C3 C8 -48.5(7) . . . . ?
C2 C3 C4 C5 1.9(7) . . . . ?
C8 C3 C4 C5 171.5(7) . . . . ?
Ru1 C3 C4 C5 -60.6(5) . . . . ?
C2 C3 C4 C9 -169.0(6) . . . . ?
C8 C3 C4 C9 0.7(11) . . . . ?
Ru1 C3 C4 C9 128.5(7) . . . . ?
C2 C3 C4 Ru1 62.5(5) . . . . ?
C8 C3 C4 Ru1 -127.9(7) . . . . ?
C2 Ru1 C4 C5 79.9(4) . . . . ?
C3 Ru1 C4 C5 118.3(6) . . . . ?
C1 Ru1 C4 C5 37.3(4) . . . . ?
Ga1 Ru1 C4 C5 -39.3(4) . . . . ?
Ga3 Ru1 C4 C5 -132.3(4) . . . . ?
Ga2 Ru1 C4 C5 132.2(3) . . . . ?
C5 Ru1 C4 C3 -118.3(6) . . . . ?
C2 Ru1 C4 C3 -38.4(4) . . . . ?
C1 Ru1 C4 C3 -81.0(4) . . . . ?
Ga1 Ru1 C4 C3 -157.6(3) . . . . ?
Ga3 Ru1 C4 C3 109.4(4) . . . . ?
Ga2 Ru1 C4 C3 13.8(5) . . . . ?
C5 Ru1 C4 C9 121.3(9) . . . . ?
C2 Ru1 C4 C9 -158.8(8) . . . . ?
C3 Ru1 C4 C9 -120.4(8) . . . . ?
C1 Ru1 C4 C9 158.5(8) . . . . ?
Ga1 Ru1 C4 C9 81.9(7) . . . . ?
Ga3 Ru1 C4 C9 -11.1(7) . . . . ?
Ga2 Ru1 C4 C9 -106.6(7) . . . . ?
C3 C4 C5 C1 -1.9(8) . . . . ?
C9 C4 C5 C1 168.9(7) . . . . ?
Ru1 C4 C5 C1 -62.5(5) . . . . ?
C3 C4 C5 C10 -169.6(6) . . . . ?
C9 C4 C5 C10 1.2(11) . . . . ?
Ru1 C4 C5 C10 129.8(6) . . . . ?
C3 C4 C5 Ru1 60.6(5) . . . . ?
C9 C4 C5 Ru1 -128.6(7) . . . . ?
C2 C1 C5 C4 1.2(8) . . . . ?
C6 C1 C5 C4 -171.2(7) . . . . ?
Ru1 C1 C5 C4 62.5(5) . . . . ?
C2 C1 C5 C10 168.6(6) . . . . ?
C6 C1 C5 C10 -3.8(11) . . . . ?
Ru1 C1 C5 C10 -130.2(7) . . . . ?
C2 C1 C5 Ru1 -61.3(5) . . . . ?
C6 C1 C5 Ru1 126.4(7) . . . . ?
C2 Ru1 C5 C4 -80.2(4) . . . . ?
C3 Ru1 C5 C4 -37.4(4) . . . . ?
C1 Ru1 C5 C4 -118.0(6) . . . . ?
Ga1 Ru1 C5 C4 149.0(4) . . . . ?
Ga3 Ru1 C5 C4 54.6(4) . . . . ?
Ga2 Ru1 C5 C4 -108.3(5) . . . . ?
C2 Ru1 C5 C1 37.8(4) . . . . ?
C3 Ru1 C5 C1 80.7(4) . . . . ?
C4 Ru1 C5 C1 118.0(6) . . . . ?
Ga1 Ru1 C5 C1 -93.0(4) . . . . ?
Ga3 Ru1 C5 C1 172.6(3) . . . . ?
Ga2 Ru1 C5 C1 9.7(6) . . . . ?
C2 Ru1 C5 C10 160.4(8) . . . . ?
C3 Ru1 C5 C10 -156.8(8) . . . . ?
C4 Ru1 C5 C10 -119.5(9) . . . . ?
C1 Ru1 C5 C10 122.5(9) . . . . ?
Ga1 Ru1 C5 C10 29.6(7) . . . . ?
Ga3 Ru1 C5 C10 -64.9(7) . . . . ?
Ga2 Ru1 C5 C10 132.2(6) . . . . ?
C12 Ga1 C11 C15 -115.0(5) . . . . ?
C14 Ga1 C11 C15 -37.4(3) . . . . ?
C13 Ga1 C11 C15 -78.7(4) . . . . ?
Ru1 Ga1 C11 C15 127.6(4) . . . . ?
C15 Ga1 C11 C12 115.0(5) . . . . ?
C14 Ga1 C11 C12 77.6(4) . . . . ?
C13 Ga1 C11 C12 36.2(3) . . . . ?
Ru1 Ga1 C11 C12 -117.4(4) . . . . ?
C15 Ga1 C11 C16 -120.8(7) . . . . ?
C12 Ga1 C11 C16 124.3(7) . . . . ?
C14 Ga1 C11 C16 -158.2(6) . . . . ?
C13 Ga1 C11 C16 160.5(6) . . . . ?
Ru1 Ga1 C11 C16 6.9(8) . . . . ?
C15 C11 C12 C13 -0.7(7) . . . . ?
C16 C11 C12 C13 173.4(6) . . . . ?
Ga1 C11 C12 C13 -65.1(5) . . . . ?
C15 C11 C12 C17 -177.7(6) . . . . ?
C16 C11 C12 C17 -3.6(10) . . . . ?
Ga1 C11 C12 C17 117.9(6) . . . . ?
C15 C11 C12 Ga1 64.4(4) . . . . ?
C16 C11 C12 Ga1 -121.5(7) . . . . ?
C11 Ga1 C12 C13 116.7(5) . . . . ?
C15 Ga1 C12 C13 78.1(4) . . . . ?
C14 Ga1 C12 C13 36.4(3) . . . . ?
Ru1 Ga1 C12 C13 -104.8(4) . . . . ?
C15 Ga1 C12 C11 -38.6(4) . . . . ?
C14 Ga1 C12 C11 -80.3(4) . . . . ?
C13 Ga1 C12 C11 -116.7(5) . . . . ?
Ru1 Ga1 C12 C11 138.5(3) . . . . ?
C11 Ga1 C12 C17 -119.2(7) . . . . ?
C15 Ga1 C12 C17 -157.8(6) . . . . ?
C14 Ga1 C12 C17 160.4(6) . . . . ?
C13 Ga1 C12 C17 124.1(7) . . . . ?
Ru1 Ga1 C12 C17 19.3(8) . . . . ?
C11 C12 C13 C14 0.6(7) . . . . ?
C17 C12 C13 C14 177.5(6) . . . . ?
Ga1 C12 C13 C14 -61.2(4) . . . . ?
C11 C12 C13 C18 -174.9(6) . . . . ?
C17 C12 C13 C18 2.0(11) . . . . ?
Ga1 C12 C13 C18 123.3(6) . . . . ?
C11 C12 C13 Ga1 61.8(4) . . . . ?
C17 C12 C13 Ga1 -121.3(7) . . . . ?
C11 Ga1 C13 C12 -38.2(4) . . . . ?
C15 Ga1 C13 C12 -81.1(4) . . . . ?
C14 Ga1 C13 C12 -118.6(6) . . . . ?
Ru1 Ga1 C13 C12 125.7(3) . . . . ?
C11 Ga1 C13 C14 80.5(4) . . . . ?
C15 Ga1 C13 C14 37.5(4) . . . . ?
C12 Ga1 C13 C14 118.6(6) . . . . ?
Ru1 Ga1 C13 C14 -115.7(4) . . . . ?
C11 Ga1 C13 C18 -159.3(7) . . . . ?
C15 Ga1 C13 C18 157.7(7) . . . . ?
C12 Ga1 C13 C18 -121.1(7) . . . . ?
C14 Ga1 C13 C18 120.2(8) . . . . ?
Ru1 Ga1 C13 C18 4.5(7) . . . . ?
C12 C13 C14 C15 -0.2(7) . . . . ?
C18 C13 C14 C15 175.4(6) . . . . ?
Ga1 C13 C14 C15 -61.0(4) . . . . ?
C12 C13 C14 C19 -179.7(6) . . . . ?
C18 C13 C14 C19 -4.1(10) . . . . ?
Ga1 C13 C14 C19 119.5(7) . . . . ?
C12 C13 C14 Ga1 60.8(4) . . . . ?
C18 C13 C14 Ga1 -123.7(6) . . . . ?
C11 Ga1 C14 C15 38.3(4) . . . . ?
C12 Ga1 C14 C15 81.0(4) . . . . ?
C13 Ga1 C14 C15 116.6(6) . . . . ?
Ru1 Ga1 C14 C15 -132.0(4) . . . . ?
C11 Ga1 C14 C13 -78.2(4) . . . . ?
C15 Ga1 C14 C13 -116.6(6) . . . . ?
C12 Ga1 C14 C13 -35.6(4) . . . . ?
Ru1 Ga1 C14 C13 111.4(4) . . . . ?
C11 Ga1 C14 C19 157.8(6) . . . . ?
C15 Ga1 C14 C19 119.4(7) . . . . ?
C12 Ga1 C14 C19 -159.6(6) . . . . ?
C13 Ga1 C14 C19 -124.0(7) . . . . ?
Ru1 Ga1 C14 C19 -12.6(7) . . . . ?
C13 C14 C15 C11 -0.3(7) . . . . ?
C19 C14 C15 C11 179.2(6) . . . . ?
Ga1 C14 C15 C11 -64.0(4) . . . . ?
C13 C14 C15 C20 -173.9(6) . . . . ?
C19 C14 C15 C20 5.6(11) . . . . ?
Ga1 C14 C15 C20 122.3(7) . . . . ?
C13 C14 C15 Ga1 63.7(4) . . . . ?
C19 C14 C15 Ga1 -116.7(6) . . . . ?
C12 C11 C15 C14 0.6(7) . . . . ?
C16 C11 C15 C14 -173.6(6) . . . . ?
Ga1 C11 C15 C14 66.4(5) . . . . ?
C12 C11 C15 C20 174.5(6) . . . . ?
C16 C11 C15 C20 0.2(10) . . . . ?
Ga1 C11 C15 C20 -119.7(6) . . . . ?
C12 C11 C15 Ga1 -65.8(4) . . . . ?
C16 C11 C15 Ga1 120.0(6) . . . . ?
C11 Ga1 C15 C14 -115.9(5) . . . . ?
C12 Ga1 C15 C14 -77.5(4) . . . . ?
C13 Ga1 C15 C14 -37.1(4) . . . . ?
Ru1 Ga1 C15 C14 105.7(4) . . . . ?
C12 Ga1 C15 C11 38.4(4) . . . . ?
C14 Ga1 C15 C11 115.9(5) . . . . ?
C13 Ga1 C15 C11 78.8(4) . . . . ?
Ru1 Ga1 C15 C11 -138.3(3) . . . . ?
C11 Ga1 C15 C20 119.4(7) . . . . ?
C12 Ga1 C15 C20 157.8(6) . . . . ?
C14 Ga1 C15 C20 -124.7(8) . . . . ?
C13 Ga1 C15 C20 -161.8(7) . . . . ?
Ru1 Ga1 C15 C20 -19.0(8) . . . . ?
C24 Ga2 C21 C25 -37.4(4) . . . . ?
C23 Ga2 C21 C25 -78.9(4) . . . . ?
C22 Ga2 C21 C25 -114.8(6) . . . . ?
Ru1 Ga2 C21 C25 140.7(4) . . . . ?
C25 Ga2 C21 C22 114.8(6) . . . . ?
C24 Ga2 C21 C22 77.4(4) . . . . ?
C23 Ga2 C21 C22 35.9(4) . . . . ?
Ru1 Ga2 C21 C22 -104.5(4) . . . . ?
C25 Ga2 C21 C26 -123.7(8) . . . . ?
C24 Ga2 C21 C26 -161.1(7) . . . . ?
C23 Ga2 C21 C26 157.4(8) . . . . ?
C22 Ga2 C21 C26 121.5(9) . . . . ?
Ru1 Ga2 C21 C26 17.0(9) . . . . ?
C25 C21 C22 C23 0.5(7) . . . . ?
C26 C21 C22 C23 173.9(6) . . . . ?
Ga2 C21 C22 C23 -63.0(5) . . . . ?
C25 C21 C22 C27 -169.2(6) . . . . ?
C26 C21 C22 C27 4.2(11) . . . . ?
Ga2 C21 C22 C27 127.3(7) . . . . ?
C25 C21 C22 Ga2 63.4(4) . . . . ?
C26 C21 C22 Ga2 -123.1(7) . . . . ?
C25 Ga2 C22 C23 78.6(4) . . . . ?
C21 Ga2 C22 C23 117.4(6) . . . . ?
C24 Ga2 C22 C23 36.5(4) . . . . ?
Ru1 Ga2 C22 C23 -109.9(4) . . . . ?
C25 Ga2 C22 C21 -38.7(4) . . . . ?
C24 Ga2 C22 C21 -80.8(4) . . . . ?
C23 Ga2 C22 C21 -117.4(6) . . . . ?
Ru1 Ga2 C22 C21 132.7(4) . . . . ?
C25 Ga2 C22 C27 -157.2(8) . . . . ?
C21 Ga2 C22 C27 -118.5(9) . . . . ?
C24 Ga2 C22 C27 160.7(8) . . . . ?
C23 Ga2 C22 C27 124.2(9) . . . . ?
Ru1 Ga2 C22 C27 14.3(9) . . . . ?
C21 C22 C23 C24 0.1(8) . . . . ?
C27 C22 C23 C24 169.4(7) . . . . ?
Ga2 C22 C23 C24 -61.1(5) . . . . ?
C21 C22 C23 C28 -175.6(6) . . . . ?
C27 C22 C23 C28 -6.3(11) . . . . ?
Ga2 C22 C23 C28 123.2(7) . . . . ?
C21 C22 C23 Ga2 61.2(4) . . . . ?
C27 C22 C23 Ga2 -129.5(7) . . . . ?
C25 Ga2 C23 C22 -80.3(5) . . . . ?
C21 Ga2 C23 C22 -37.5(4) . . . . ?
C24 Ga2 C23 C22 -118.6(6) . . . . ?
Ru1 Ga2 C23 C22 114.7(4) . . . . ?
C25 Ga2 C23 C24 38.3(4) . . . . ?
C21 Ga2 C23 C24 81.1(4) . . . . ?
C22 Ga2 C23 C24 118.6(6) . . . . ?
Ru1 Ga2 C23 C24 -126.7(4) . . . . ?
C25 Ga2 C23 C28 156.7(7) . . . . ?
C21 Ga2 C23 C28 -160.5(7) . . . . ?
C24 Ga2 C23 C28 118.4(8) . . . . ?
C22 Ga2 C23 C28 -123.0(8) . . . . ?
Ru1 Ga2 C23 C28 -8.3(8) . . . . ?
C22 C23 C24 C25 -0.6(8) . . . . ?
C28 C23 C24 C25 175.2(6) . . . . ?
Ga2 C23 C24 C25 -63.4(5) . . . . ?
C22 C23 C24 C29 -172.6(7) . . . . ?
C28 C23 C24 C29 3.2(11) . . . . ?
Ga2 C23 C24 C29 124.7(7) . . . . ?
C22 C23 C24 Ga2 62.8(5) . . . . ?
C28 C23 C24 Ga2 -121.4(7) . . . . ?
C21 Ga2 C24 C25 37.9(4) . . . . ?
C23 Ga2 C24 C25 115.2(6) . . . . ?
C22 Ga2 C24 C25 79.8(4) . . . . ?
Ru1 Ga2 C24 C25 -140.4(4) . . . . ?
C25 Ga2 C24 C23 -115.2(6) . . . . ?
C21 Ga2 C24 C23 -77.3(4) . . . . ?
C22 Ga2 C24 C23 -35.4(4) . . . . ?
Ru1 Ga2 C24 C23 104.4(4) . . . . ?
C25 Ga2 C24 C29 122.4(8) . . . . ?
C21 Ga2 C24 C29 160.3(7) . . . . ?
C23 Ga2 C24 C29 -122.4(8) . . . . ?
C22 Ga2 C24 C29 -157.8(7) . . . . ?
Ru1 Ga2 C24 C29 -18.0(8) . . . . ?
C23 C24 C25 C21 0.9(8) . . . . ?
C29 C24 C25 C21 172.6(7) . . . . ?
Ga2 C24 C25 C21 -64.8(5) . . . . ?
C23 C24 C25 C30 -172.3(7) . . . . ?
C29 C24 C25 C30 -0.6(12) . . . . ?
Ga2 C24 C25 C30 122.0(7) . . . . ?
C23 C24 C25 Ga2 65.7(5) . . . . ?
C29 C24 C25 Ga2 -122.6(7) . . . . ?
C22 C21 C25 C24 -0.8(7) . . . . ?
C26 C21 C25 C24 -173.9(6) . . . . ?
Ga2 C21 C25 C24 65.0(5) . . . . ?
C22 C21 C25 C30 172.5(6) . . . . ?
C26 C21 C25 C30 -0.6(11) . . . . ?
Ga2 C21 C25 C30 -121.6(7) . . . . ?
C22 C21 C25 Ga2 -65.9(4) . . . . ?
C26 C21 C25 Ga2 121.0(7) . . . . ?
C21 Ga2 C25 C24 -116.2(5) . . . . ?
C23 Ga2 C25 C24 -37.8(4) . . . . ?
C22 Ga2 C25 C24 -78.1(4) . . . . ?
Ru1 Ga2 C25 C24 116.0(5) . . . . ?
C24 Ga2 C25 C21 116.2(5) . . . . ?
C23 Ga2 C25 C21 78.4(4) . . . . ?
C22 Ga2 C25 C21 38.1(4) . . . . ?
Ru1 Ga2 C25 C21 -127.7(5) . . . . ?
C21 Ga2 C25 C30 120.8(8) . . . . ?
C24 Ga2 C25 C30 -123.0(9) . . . . ?
C23 Ga2 C25 C30 -160.8(8) . . . . ?
C22 Ga2 C25 C30 158.9(8) . . . . ?
Ru1 Ga2 C25 C30 -7.0(11) . . . . ?
C34A Ga3 C31A C35A -38.91(8) . . . . ?
C32B Ga3 C31A C35A 4.2(10) . . . . ?
C33B Ga3 C31A C35A -118.3(5) . . . . ?
C31B Ga3 C31A C35A -15.0(3) . . . . ?
C33A Ga3 C31A C35A -80.80(12) . . . . ?
C34B Ga3 C31A C35A -90.0(2) . . . . ?
C35B Ga3 C31A C35A -51.7(2) . . . . ?
Ru1 Ga3 C31A C35A 127.7(4) . . . . ?
C32A Ga3 C31A C35A -116.74(10) . . . . ?
C35A Ga3 C31A C32A 116.74(10) . . . . ?
C34A Ga3 C31A C32A 77.83(12) . . . . ?
C32B Ga3 C31A C32A 120.9(10) . . . . ?
C33B Ga3 C31A C32A -1.5(5) . . . . ?
C31B Ga3 C31A C32A 101.7(3) . . . . ?
C33A Ga3 C31A C32A 35.93(7) . . . . ?
C34B Ga3 C31A C32A 26.7(3) . . . . ?
C35B Ga3 C31A C32A 65.0(2) . . . . ?
Ru1 Ga3 C31A C32A -115.6(4) . . . . ?
C35A Ga3 C31A C36A -119.82(10) . . . . ?
C34A Ga3 C31A C36A -158.7 . . . . ?
C32B Ga3 C31A C36A -115.6(10) . . . . ?
C33B Ga3 C31A C36A 121.9(5) . . . . ?
C31B Ga3 C31A C36A -134.8(3) . . . . ?
C33A Ga3 C31A C36A 159.4 . . . . ?
C34B Ga3 C31A C36A 150.2(3) . . . . ?
C35B Ga3 C31A C36A -171.5(2) . . . . ?
Ru1 Ga3 C31A C36A 7.9(4) . . . . ?
C32A Ga3 C31A C36A 123.45(10) . . . . ?
C35A C31A C32A C33A 0.0 . . . . ?
C36A C31A C32A C33A 180.0 . . . . ?
Ga3 C31A C32A C33A -60.79(19) . . . . ?
C35A C31A C32A C37A -180.0 . . . . ?
C36A C31A C32A C37A 0.0 . . . . ?
Ga3 C31A C32A C37A 119.23(19) . . . . ?
C35A C31A C32A Ga3 60.78(19) . . . . ?
C36A C31A C32A Ga3 -119.22(19) . . . . ?
C35A Ga3 C32A C31A -37.61(8) . . . . ?
C34A Ga3 C32A C31A -80.73(13) . . . . ?
C32B Ga3 C32A C31A -18.0(3) . . . . ?
C33B Ga3 C32A C31A 5.0(17) . . . . ?
C31B Ga3 C32A C31A -56.3(2) . . . . ?
C33A Ga3 C32A C31A -118.28(11) . . . . ?
C34B Ga3 C32A C31A -129.5(4) . . . . ?
C35B Ga3 C32A C31A -96.5(2) . . . . ?
Ru1 Ga3 C32A C31A 138.5(3) . . . . ?
C35A Ga3 C32A C33A 80.68(12) . . . . ?
C34A Ga3 C32A C33A 37.56(8) . . . . ?
C32B Ga3 C32A C33A 100.3(3) . . . . ?
C33B Ga3 C32A C33A 123.3(17) . . . . ?
C31B Ga3 C32A C33A 62.0(2) . . . . ?
C31A Ga3 C32A C33A 118.28(11) . . . . ?
C34B Ga3 C32A C33A -11.3(5) . . . . ?
C35B Ga3 C32A C33A 21.7(2) . . . . ?
Ru1 Ga3 C32A C33A -103.2(2) . . . . ?
C35A Ga3 C32A C37A -158.4 . . . . ?
C34A Ga3 C32A C37A 158.4 . . . . ?
C32B Ga3 C32A C37A -138.8(3) . . . . ?
C33B Ga3 C32A C37A -115.8(17) . . . . ?
C31B Ga3 C32A C37A -177.1(2) . . . . ?
C31A Ga3 C32A C37A -120.83(11) . . . . ?
C33A Ga3 C32A C37A 120.89(11) . . . . ?
C34B Ga3 C32A C37A 109.6(5) . . . . ?
C35B Ga3 C32A C37A 142.6(2) . . . . ?
Ru1 Ga3 C32A C37A 17.7(3) . . . . ?
C31A C32A C33A C34A 0.0 . . . . ?
C37A C32A C33A C34A 180.0 . . . . ?
Ga3 C32A C33A C34A -60.73(19) . . . . ?
C31A C32A C33A C38A -180.0 . . . . ?
C37A C32A C33A C38A 0.0 . . . . ?
Ga3 C32A C33A C38A 119.28(19) . . . . ?
C31A C32A C33A Ga3 60.73(19) . . . . ?
C37A C32A C33A Ga3 -119.29(19) . . . . ?
C35A Ga3 C33A C32A -77.88(12) . . . . ?
C34A Ga3 C33A C32A -116.80(11) . . . . ?
C32B Ga3 C33A C32A -52.8(2) . . . . ?
C33B Ga3 C33A C32A -10.5(4) . . . . ?
C31B Ga3 C33A C32A -96.6(2) . . . . ?
C31A Ga3 C33A C32A -35.95(7) . . . . ?
C34B Ga3 C33A C32A 44.8(17) . . . . ?
C35B Ga3 C33A C32A -137.0(5) . . . . ?
Ru1 Ga3 C33A C32A 127.4(2) . . . . ?
C35A Ga3 C33A C34A 38.91(8) . . . . ?
C32B Ga3 C33A C34A 63.9(2) . . . . ?
C33B Ga3 C33A C34A 106.3(3) . . . . ?
C31B Ga3 C33A C34A 20.2(3) . . . . ?
C31A Ga3 C33A C34A 80.85(12) . . . . ?
C34B Ga3 C33A C34A 161.6(17) . . . . ?
C35B Ga3 C33A C34A -20.2(5) . . . . ?
Ru1 Ga3 C33A C34A -115.8(2) . . . . ?
C32A Ga3 C33A C34A 116.80(11) . . . . ?
C35A Ga3 C33A C38A 158.7 . . . . ?
C34A Ga3 C33A C38A 119.80(11) . . . . ?
C32B Ga3 C33A C38A -176.2(3) . . . . ?
C33B Ga3 C33A C38A -133.9(4) . . . . ?
C31B Ga3 C33A C38A 140.0(3) . . . . ?
C31A Ga3 C33A C38A -159.4 . . . . ?
C34B Ga3 C33A C38A -78.6(17) . . . . ?
C35B Ga3 C33A C38A 99.6(5) . . . . ?
Ru1 Ga3 C33A C38A 4.0(2) . . . . ?
C32A Ga3 C33A C38A -123.40(10) . . . . ?
C32A C33A C34A C35A 0.0 . . . . ?
C38A C33A C34A C35A 180.0 . . . . ?
Ga3 C33A C34A C35A -65.0(2) . . . . ?
C32A C33A C34A C39A 180.0 . . . . ?
C38A C33A C34A C39A 0.0 . . . . ?
Ga3 C33A C34A C39A 114.9(2) . . . . ?
C32A C33A C34A Ga3 65.0(2) . . . . ?
C38A C33A C34A Ga3 -115.0(2) . . . . ?
C32B Ga3 C34A C35A 25.1(3) . . . . ?
C33B Ga3 C34A C35A 69.0(3) . . . . ?
C31B Ga3 C34A C35A -17.8(6) . . . . ?
C31A Ga3 C34A C35A 37.95(7) . . . . ?
C33A Ga3 C34A C35A 114.70(9) . . . . ?
C34B Ga3 C34A C35A 111.1(3) . . . . ?
C35B Ga3 C34A C35A 157.1(10) . . . . ?
Ru1 Ga3 C34A C35A -133.8(2) . . . . ?
C32A Ga3 C34A C35A 78.39(10) . . . . ?
C35A Ga3 C34A C33A -114.70(10) . . . . ?
C32B Ga3 C34A C33A -89.6(3) . . . . ?
C33B Ga3 C34A C33A -45.7(3) . . . . ?
C31B Ga3 C34A C33A -132.5(6) . . . . ?
C31A Ga3 C34A C33A -76.75(11) . . . . ?
C34B Ga3 C34A C33A -3.6(3) . . . . ?
C35B Ga3 C34A C33A 42.4(10) . . . . ?
Ru1 Ga3 C34A C33A 111.5(2) . . . . ?
C32A Ga3 C34A C33A -36.31(7) . . . . ?
C35A Ga3 C34A C39A 121.67(9) . . . . ?
C32B Ga3 C34A C39A 146.8(3) . . . . ?
C33B Ga3 C34A C39A -169.3(3) . . . . ?
C31B Ga3 C34A C39A 103.8(6) . . . . ?
C31A Ga3 C34A C39A 159.6 . . . . ?
C33A Ga3 C34A C39A -123.63(9) . . . . ?
C34B Ga3 C34A C39A -127.2(3) . . . . ?
C35B Ga3 C34A C39A -81.2(10) . . . . ?
Ru1 Ga3 C34A C39A -12.1(2) . . . . ?
C32A Ga3 C34A C39A -159.9 . . . . ?
C32A C31A C35A C34A 0.0 . . . . ?
C36A C31A C35A C34A 180.0 . . . . ?
Ga3 C31A C35A C34A 65.2(2) . . . . ?
C32A C31A C35A C40A -180.0 . . . . ?
C36A C31A C35A C40A 0.0 . . . . ?
Ga3 C31A C35A C40A -114.8(2) . . . . ?
C32A C31A C35A Ga3 -65.2(2) . . . . ?
C36A C31A C35A Ga3 114.8(2) . . . . ?
C33A C34A C35A C31A 0.0 . . . . ?
C39A C34A C35A C31A -180.0 . . . . ?
Ga3 C34A C35A C31A -68.0(2) . . . . ?
C33A C34A C35A C40A 180.0 . . . . ?
C39A C34A C35A C40A 0.0 . . . . ?
Ga3 C34A C35A C40A 112.0(2) . . . . ?
C33A C34A C35A Ga3 68.0(2) . . . . ?
C39A C34A C35A Ga3 -112.0(2) . . . . ?
C34A Ga3 C35A C31A 114.69(10) . . . . ?
C32B Ga3 C35A C31A -2.8(7) . . . . ?
C33B Ga3 C35A C31A 29.6(3) . . . . ?
C31B Ga3 C35A C31A 137.6(8) . . . . ?
C33A Ga3 C35A C31A 76.77(10) . . . . ?
C34B Ga3 C35A C31A 69.4(2) . . . . ?
C35B Ga3 C35A C31A 107.8(3) . . . . ?
Ru1 Ga3 C35A C31A -139.3(3) . . . . ?
C32A Ga3 C35A C31A 36.34(6) . . . . ?
C32B Ga3 C35A C34A -117.5(7) . . . . ?
C33B Ga3 C35A C34A -85.1(3) . . . . ?
C31B Ga3 C35A C34A 23.0(9) . . . . ?
C31A Ga3 C35A C34A -114.69(10) . . . . ?
C33A Ga3 C35A C34A -37.92(6) . . . . ?
C34B Ga3 C35A C34A -45.3(2) . . . . ?
C35B Ga3 C35A C34A -6.9(3) . . . . ?
Ru1 Ga3 C35A C34A 106.0(3) . . . . ?
C32A Ga3 C35A C34A -78.35(10) . . . . ?
C34A Ga3 C35A C40A -121.70(9) . . . . ?
C32B Ga3 C35A C40A 120.8(7) . . . . ?
C33B Ga3 C35A C40A 153.2(3) . . . . ?
C31B Ga3 C35A C40A -98.8(8) . . . . ?
C31A Ga3 C35A C40A 123.61(9) . . . . ?
C33A Ga3 C35A C40A -159.6 . . . . ?
C34B Ga3 C35A C40A -167.0(2) . . . . ?
C35B Ga3 C35A C40A -128.6(3) . . . . ?
Ru1 Ga3 C35A C40A -15.7(3) . . . . ?
C32A Ga3 C35A C40A 159.9 . . . . ?
C35A Ga3 C31B C35B -139.3(8) . . . . ?
C34A Ga3 C31B C35B 2.0(6) . . . . ?
C32B Ga3 C31B C35B -116.06(13) . . . . ?
C33B Ga3 C31B C35B -77.84(14) . . . . ?
C31A Ga3 C31B C35B -108.1(3) . . . . ?
C33A Ga3 C31B C35B -30.7(3) . . . . ?
C34B Ga3 C31B C35B -36.42(8) . . . . ?
Ru1 Ga3 C31B C35B 96.5(3) . . . . ?
C32A Ga3 C31B C35B -69.7(2) . . . . ?
C35A Ga3 C31B C32B -23.2(9) . . . . ?
C34A Ga3 C31B C32B 118.1(6) . . . . ?
C33B Ga3 C31B C32B 38.22(9) . . . . ?
C31A Ga3 C31B C32B 7.9(3) . . . . ?
C33A Ga3 C31B C32B 85.3(3) . . . . ?
C34B Ga3 C31B C32B 79.64(14) . . . . ?
C35B Ga3 C31B C32B 116.06(13) . . . . ?
Ru1 Ga3 C31B C32B -147.5(3) . . . . ?
C32A Ga3 C31B C32B 46.3(2) . . . . ?
C35A Ga3 C31B C36B 97.6(9) . . . . ?
C34A Ga3 C31B C36B -121.0(6) . . . . ?
C32B Ga3 C31B C36B 120.88(12) . . . . ?
C33B Ga3 C31B C36B 159.10(5) . . . . ?
C31A Ga3 C31B C36B 128.8(3) . . . . ?
C33A Ga3 C31B C36B -153.8(3) . . . . ?
C34B Ga3 C31B C36B -159.48(5) . . . . ?
C35B Ga3 C31B C36B -123.06(12) . . . . ?
Ru1 Ga3 C31B C36B -26.6(3) . . . . ?
C32A Ga3 C31B C36B 167.2(2) . . . . ?
C35B C31B C32B C33B 0.0 . . . . ?
C36B C31B C32B C33B -180.0 . . . . ?
Ga3 C31B C32B C33B -65.6(3) . . . . ?
C35B C31B C32B C37B 180.0 . . . . ?
C36B C31B C32B C37B 0.0 . . . . ?
Ga3 C31B C32B C37B 114.4(3) . . . . ?
C35B C31B C32B Ga3 65.6(3) . . . . ?
C36B C31B C32B Ga3 -114.4(3) . . . . ?
C35A Ga3 C32B C33B 133.6(6) . . . . ?
C34A Ga3 C32B C33B 89.7(3) . . . . ?
C31B Ga3 C32B C33B 115.19(12) . . . . ?
C31A Ga3 C32B C33B -39.7(10) . . . . ?
C33A Ga3 C32B C33B 46.3(2) . . . . ?
C34B Ga3 C32B C33B 37.29(9) . . . . ?
C35B Ga3 C32B C33B 78.09(14) . . . . ?
Ru1 Ga3 C32B C33B -134.3(5) . . . . ?
C32A Ga3 C32B C33B 5.3(3) . . . . ?
C35A Ga3 C32B C31B 18.4(7) . . . . ?
C34A Ga3 C32B C31B -25.5(3) . . . . ?
C33B Ga3 C32B C31B -115.19(12) . . . . ?
C31A Ga3 C32B C31B -154.9(10) . . . . ?
C33A Ga3 C32B C31B -68.9(2) . . . . ?
C34B Ga3 C32B C31B -77.89(13) . . . . ?
C35B Ga3 C32B C31B -37.09(8) . . . . ?
Ru1 Ga3 C32B C31B 110.6(5) . . . . ?
C32A Ga3 C32B C31B -109.9(3) . . . . ?
C35A Ga3 C32B C37B -104.1(7) . . . . ?
C34A Ga3 C32B C37B -148.0(3) . . . . ?
C33B Ga3 C32B C37B 122.29(12) . . . . ?
C31B Ga3 C32B C37B -122.53(11) . . . . ?
C31A Ga3 C32B C37B 82.6(10) . . . . ?
C33A Ga3 C32B C37B 168.6(3) . . . . ?
C34B Ga3 C32B C37B 159.6 . . . . ?
C35B Ga3 C32B C37B -159.6 . . . . ?
Ru1 Ga3 C32B C37B -12.0(6) . . . . ?
C32A Ga3 C32B C37B 127.6(3) . . . . ?
C31B C32B C33B C34B 0.0 . . . . ?
C37B C32B C33B C34B 180.0 . . . . ?
Ga3 C32B C33B C34B -65.9(2) . . . . ?
C31B C32B C33B C38B 180.0 . . . . ?
C37B C32B C33B C38B 0.0 . . . . ?
Ga3 C32B C33B C38B 114.1(2) . . . . ?
C31B C32B C33B Ga3 65.9(2) . . . . ?
C37B C32B C33B Ga3 -114.1(2) . . . . ?
C35A Ga3 C33B C32B -19.4(3) . . . . ?
C34A Ga3 C33B C32B -63.6(2) . . . . ?
C31B Ga3 C33B C32B -38.11(9) . . . . ?
C31A Ga3 C33B C32B 20.7(5) . . . . ?
C33A Ga3 C33B C32B -104.7(3) . . . . ?
C34B Ga3 C33B C32B -115.81(12) . . . . ?
C35B Ga3 C33B C32B -79.35(14) . . . . ?
Ru1 Ga3 C33B C32B 149.0(4) . . . . ?
C32A Ga3 C33B C32B -153.0(17) . . . . ?
C35A Ga3 C33B C34B 96.5(2) . . . . ?
C34A Ga3 C33B C34B 52.2(2) . . . . ?
C32B Ga3 C33B C34B 115.81(12) . . . . ?
C31B Ga3 C33B C34B 77.71(13) . . . . ?
C31A Ga3 C33B C34B 136.5(5) . . . . ?
C33A Ga3 C33B C34B 11.1(3) . . . . ?
C35B Ga3 C33B C34B 36.47(9) . . . . ?
Ru1 Ga3 C33B C34B -95.2(4) . . . . ?
C32A Ga3 C33B C34B -37.1(17) . . . . ?
C35A Ga3 C33B C38B -140.5(3) . . . . ?
C34A Ga3 C33B C38B 175.3(2) . . . . ?
C32B Ga3 C33B C38B -121.10(12) . . . . ?
C31B Ga3 C33B C38B -159.2 . . . . ?
C31A Ga3 C33B C38B -100.4(5) . . . . ?
C33A Ga3 C33B C38B 134.2(3) . . . . ?
C34B Ga3 C33B C38B 123.08(12) . . . . ?
C35B Ga3 C33B C38B 159.5 . . . . ?
Ru1 Ga3 C33B C38B 27.9(4) . . . . ?
C32A Ga3 C33B C38B 85.9(17) . . . . ?
C32B C33B C34B C35B 0.0 . . . . ?
C38B C33B C34B C35B 180.0 . . . . ?
Ga3 C33B C34B C35B -63.3(2) . . . . ?
C32B C33B C34B C39B -180.0 . . . . ?
C38B C33B C34B C39B 0.0 . . . . ?
Ga3 C33B C34B C39B 116.7(2) . . . . ?
C32B C33B C34B Ga3 63.3(2) . . . . ?
C38B C33B C34B Ga3 -116.7(2) . . . . ?
C35A Ga3 C34B C35B 55.3(2) . . . . ?
C34A Ga3 C34B C35B 17.0(3) . . . . ?
C32B Ga3 C34B C35B 79.09(15) . . . . ?
C33B Ga3 C34B C35B 117.22(13) . . . . ?
C31B Ga3 C34B C35B 36.80(9) . . . . ?
C31A Ga3 C34B C35B 95.8(2) . . . . ?
C33A Ga3 C34B C35B 1.4(17) . . . . ?
Ru1 Ga3 C34B C35B -105.0(2) . . . . ?
C32A Ga3 C34B C35B 127.1(4) . . . . ?
C35A Ga3 C34B C33B -62.0(2) . . . . ?
C34A Ga3 C34B C33B -100.2(3) . . . . ?
C32B Ga3 C34B C33B -38.12(9) . . . . ?
C31B Ga3 C34B C33B -80.42(15) . . . . ?
C31A Ga3 C34B C33B -21.5(3) . . . . ?
C33A Ga3 C34B C33B -115.8(16) . . . . ?
C35B Ga3 C34B C33B -117.22(13) . . . . ?
Ru1 Ga3 C34B C33B 137.8(2) . . . . ?
C32A Ga3 C34B C33B 9.8(5) . . . . ?
C35A Ga3 C34B C39B 177.5(2) . . . . ?
C34A Ga3 C34B C39B 139.2(3) . . . . ?
C32B Ga3 C34B C39B -158.71(5) . . . . ?
C33B Ga3 C34B C39B -120.58(13) . . . . ?
C31B Ga3 C34B C39B 159.00(5) . . . . ?
C31A Ga3 C34B C39B -142.0(3) . . . . ?
C33A Ga3 C34B C39B 123.6(17) . . . . ?
C35B Ga3 C34B C39B 122.20(13) . . . . ?
Ru1 Ga3 C34B C39B 17.2(3) . . . . ?
C32A Ga3 C34B C39B -110.8(5) . . . . ?
C33B C34B C35B C31B 0.0 . . . . ?
C39B C34B C35B C31B 180.0 . . . . ?
Ga3 C34B C35B C31B -61.4(2) . . . . ?
C33B C34B C35B C40B 180.0 . . . . ?
C39B C34B C35B C40B 0.0 . . . . ?
Ga3 C34B C35B C40B 118.6(2) . . . . ?
C33B C34B C35B Ga3 61.4(2) . . . . ?
C39B C34B C35B Ga3 -118.6(2) . . . . ?
C32B C31B C35B C34B 0.0 . . . . ?
C36B C31B C35B C34B 180.0 . . . . ?
Ga3 C31B C35B C34B 62.8(2) . . . . ?
C32B C31B C35B C40B 180.0 . . . . ?
C36B C31B C35B C40B 0.0 . . . . ?
Ga3 C31B C35B C40B -117.2(2) . . . . ?
C32B C31B C35B Ga3 -62.8(2) . . . . ?
C36B C31B C35B Ga3 117.2(2) . . . . ?
C35A Ga3 C35B C34B -102.8(3) . . . . ?
C34A Ga3 C35B C34B -120.6(10) . . . . ?
C32B Ga3 C35B C34B -79.43(15) . . . . ?
C33B Ga3 C35B C34B -37.00(10) . . . . ?
C31B Ga3 C35B C34B -117.40(13) . . . . ?
C31A Ga3 C35B C34B -65.6(2) . . . . ?
C33A Ga3 C35B C34B -0.4(5) . . . . ?
Ru1 Ga3 C35B C34B 114.7(2) . . . . ?
C32A Ga3 C35B C34B -27.9(3) . . . . ?
C35A Ga3 C35B C31B 14.6(3) . . . . ?
C34A Ga3 C35B C31B -3.2(10) . . . . ?
C32B Ga3 C35B C31B 37.97(10) . . . . ?
C33B Ga3 C35B C31B 80.40(15) . . . . ?
C31A Ga3 C35B C31B 51.8(2) . . . . ?
C33A Ga3 C35B C31B 117.0(5) . . . . ?
C34B Ga3 C35B C31B 117.40(13) . . . . ?
Ru1 Ga3 C35B C31B -127.9(2) . . . . ?
C32A Ga3 C35B C31B 89.5(2) . . . . ?
C35A Ga3 C35B C40B 135.3(3) . . . . ?
C34A Ga3 C35B C40B 117.5(10) . . . . ?
C32B Ga3 C35B C40B 158.66(5) . . . . ?
C33B Ga3 C35B C40B -158.90(5) . . . . ?
C31B Ga3 C35B C40B 120.70(13) . . . . ?
C31A Ga3 C35B C40B 172.5(2) . . . . ?
C33A Ga3 C35B C40B -122.3(5) . . . . ?
C34B Ga3 C35B C40B -121.90(14) . . . . ?
Ru1 Ga3 C35B C40B -7.2(3) . . . . ?
C32A Ga3 C35B C40B -149.8(3) . . . . ?
Cl2 Ga4 C41 C45 -59.5(5) . . . . ?
Cl1 Ga4 C41 C45 177.0(4) . . . . ?
Cl3 Ga4 C41 C45 61.7(5) . . . . ?
Cl2 Ga4 C41 C42 48.2(5) . . . . ?
Cl1 Ga4 C41 C42 -75.3(5) . . . . ?
Cl3 Ga4 C41 C42 169.5(4) . . . . ?
Cl2 Ga4 C41 C46 174.1(4) . . . . ?
Cl1 Ga4 C41 C46 50.6(5) . . . . ?
Cl3 Ga4 C41 C46 -64.7(5) . . . . ?
C45 C41 C42 C43 7.6(8) . . . . ?
C46 C41 C42 C43 144.0(7) . . . . ?
Ga4 C41 C42 C43 -97.3(6) . . . . ?
C45 C41 C42 C47 -172.2(6) . . . . ?
C46 C41 C42 C47 -35.8(10) . . . . ?
Ga4 C41 C42 C47 82.9(7) . . . . ?
C41 C42 C43 C44 -4.4(8) . . . . ?
C47 C42 C43 C44 175.4(7) . . . . ?
C41 C42 C43 C48 176.5(6) . . . . ?
C47 C42 C43 C48 -3.7(12) . . . . ?
C42 C43 C44 C45 -0.7(8) . . . . ?
C48 C43 C44 C45 178.4(6) . . . . ?
C42 C43 C44 C49 175.2(7) . . . . ?
C48 C43 C44 C49 -5.6(11) . . . . ?
C43 C44 C45 C41 5.6(8) . . . . ?
C49 C44 C45 C41 -170.1(7) . . . . ?
C43 C44 C45 C50 -173.5(6) . . . . ?
C49 C44 C45 C50 10.8(12) . . . . ?
C42 C41 C45 C44 -8.0(7) . . . . ?
C46 C41 C45 C44 -144.8(6) . . . . ?
Ga4 C41 C45 C44 95.2(5) . . . . ?
C42 C41 C45 C50 171.2(6) . . . . ?
C46 C41 C45 C50 34.4(10) . . . . ?
Ga4 C41 C45 C50 -85.6(7) . . . . ?
